data_1574018
loop_
_publ_author_name
'Michel, Maximilian'
'Endres, Lukas'
'Fantuzzi, Felipe'
'Krummenacher, Ivo'
'Braunschweig, Holger'

_publ_section_title
;
 Harnessing transient CAAC-stabilized mesitylborylenes for chalcogen
 activation.
;
_journal_issue 13
_journal_name_full 'Chemical science'
_journal_page_first 5632
_journal_page_last 5639
_journal_paper_doi 10.1039/d5sc00154d
_journal_volume 16
_journal_year 2025
_chemical_absolute_configuration unk
_chemical_formula_moiety 'C70 H108 B2 Li4 N2 O3 S2'
_chemical_formula_sum 'C70 H108 B2 Li4 N2 O3 S2'
_chemical_formula_weight 1139.08
_space_group_crystal_system monoclinic
_space_group_IT_number 4
_space_group_name_Hall 'P 2yb'
_space_group_name_H-M_alt 'P 1 21 1'
_atom_sites_solution_hydrogens geom
_atom_sites_solution_primary dual
_atom_sites_solution_secondary difmap
_audit_creation_date 2023-07-24
_audit_creation_method 'CIF-fill 1.4m (K.Radacki, 2005-23)'
_audit_update_record
;
2024-10-18 deposited with the CCDC.	2025-02-24 downloaded from the CCDC.
;
_cell_angle_alpha 90
_cell_angle_beta 106.0250(10)
_cell_angle_gamma 90
_cell_formula_units_Z 2
_cell_length_a 10.65140(10)
_cell_length_b 21.0348(2)
_cell_length_c 16.8392(2)
_cell_measurement_reflns_used 37160
_cell_measurement_temperature 100(2)
_cell_measurement_theta_max 73.8920
_cell_measurement_theta_min 2.7240
_cell_volume 3626.22(7)
_computing_cell_refinement 'CrysAlisPro 1.171.41.112a (Rigaku OD, 2021)'
_computing_data_collection 'CrysAlisPro 1.171.41.112a (Rigaku OD, 2021)'
_computing_data_reduction 'CrysAlisPro 1.171.41.112a (Rigaku OD, 2021)'
_computing_molecular_graphics 'ShelXLe (Huebschle et all, 2011)'
_computing_publication_material 'SHELXL-2018/3 (Sheldrick, 2018)'
_computing_structure_refinement 'SHELXL-2018/3 (Sheldrick, 2018)'
_computing_structure_solution 'SHELXT 2014/5 (Sheldrick, 2014)'
_diffrn_ambient_environment N~2~
_diffrn_ambient_temperature 100(2)
_diffrn_detector HPA
_diffrn_detector_area_resol_mean 10.0
_diffrn_detector_type 'HyPix Arc150'
_diffrn_measured_fraction_theta_full 1.000
_diffrn_measured_fraction_theta_max 0.969
_diffrn_measurement_details
;
 List of Runs (angles in degrees, time in seconds):
 --------------------------------------------------------------------------
  1  \w     48.00 135.00   0.50    0.20    --   84.34  15.00  60.00  174
  2  \w     34.00  84.00   0.50    0.20    --   76.32 -95.00-120.00  100
  3  \w     31.00  93.00   0.50    0.20    --   76.32-112.00-180.00  124
  4  \w     38.00 109.00   0.50    0.20    --   58.45  15.00   0.00  142
  5  \w    -97.00 -22.00   0.50    0.20    --  -69.54 126.00-180.00  150
  6  \w    -92.00 -31.00   0.50    0.20    --  -76.37 112.00  30.00  122
  7  \w     16.00  66.00   0.50    0.20    --   58.45 -95.00 -60.00  100
  8  \w     48.00 135.00   0.50    0.20    --   84.34  15.00 120.00  174
  9  \w     34.00  84.00   0.50    0.20    --   76.32 -95.00 -60.00  100
 10  \w     40.00 127.00   0.50    0.20    --   76.32  15.00-150.00  174
 11  \w    -97.00 -22.00   0.50    0.20    --  -69.54 126.00 120.00  150
 12  \w     24.00  99.00   0.50    0.20    --   71.26-126.00 150.00  150
 13  \w     39.00  93.00   0.50    0.20    --   84.34-112.00  60.00  108
 14  \w   -127.00 -40.00   0.50    0.20    --  -76.37 -15.00 -90.00  174
 15  \w     16.00  66.00   0.50    0.20    --   58.45 -95.00-150.00  100
 16  \w     38.00 109.00   0.50    0.20    --   58.45  15.00 -60.00  142
 17  \w   -127.00 -40.00   0.50    0.20    --  -76.37 -15.00   0.00  174
 18  \w     34.00  84.00   0.50    0.20    --   76.32 -95.00   0.00  100
 19  \w     31.00  93.00   0.50    0.20    --   76.32-112.00-120.00  124
 20  \w     39.00  93.00   0.50    0.20    --   84.34-112.00 120.00  108
 21  \w     48.00 135.00   0.50    0.20    --   84.34  15.00-120.00  174
 22  \w   -120.00 -34.00   0.50    0.20    --  -69.54 -15.00  90.00  172
 23  \w   -110.00 -31.00   0.50    0.20    --  -60.16 -15.00  30.00  158
 24  \w    -92.00 -31.00   0.50    0.20    --  -76.37 112.00 -30.00  122
 25  \w     48.00 135.00   0.50    0.20    --   84.34  15.00 -30.00  174
 26  \w     16.00  66.00   0.50    0.20    --   58.45 -95.00 -30.00  100
 27  \w     16.00  66.00   0.50    0.20    --   58.45 -95.00  90.00  100
 28  \w     31.00  93.00   0.50    0.20    --   76.32-112.00   0.00  124
;
_diffrn_measurement_device 'four-circle diffractometer'
_diffrn_measurement_device_type 'Rigaku XtaLAB Synergy-R'
_diffrn_measurement_method '\w scans'
_diffrn_orient_matrix_type
;
 CrysAlisPro convention (1999,Acta A55,543-557)
;
_diffrn_orient_matrix_UB_11 0.1339847000
_diffrn_orient_matrix_UB_12 -0.0330828000
_diffrn_orient_matrix_UB_13 0.0180466000
_diffrn_orient_matrix_UB_21 0.0128395000
_diffrn_orient_matrix_UB_22 0.0029626000
_diffrn_orient_matrix_UB_23 0.0933558000
_diffrn_orient_matrix_UB_31 -0.0672286000
_diffrn_orient_matrix_UB_32 -0.0652578000
_diffrn_orient_matrix_UB_33 -0.0049660000
_diffrn_radiation_monochromator 'multi-layer mirror'
_diffrn_radiation_probe x-ray
_diffrn_radiation_type CuK\a
_diffrn_radiation_wavelength 1.54184
_diffrn_radiation_xray_symbol K-L~2,3~
_diffrn_reflns_av_R_equivalents 0.0273
_diffrn_reflns_av_unetI/netI 0.0183
_diffrn_reflns_Laue_measured_fraction_full 1.000
_diffrn_reflns_Laue_measured_fraction_max 0.969
_diffrn_reflns_limit_h_max 13
_diffrn_reflns_limit_h_min -12
_diffrn_reflns_limit_k_max 20
_diffrn_reflns_limit_k_min -25
_diffrn_reflns_limit_l_max 20
_diffrn_reflns_limit_l_min -21
_diffrn_reflns_number 57318
_diffrn_reflns_point_group_measured_fraction_full 0.911
_diffrn_reflns_point_group_measured_fraction_max 0.860
_diffrn_reflns_theta_full 67.684
_diffrn_reflns_theta_max 74.810
_diffrn_reflns_theta_min 2.730
_diffrn_source 'rotating-anode X-ray tube'
_diffrn_source_type 'PhotonJet-R X-ray Source'
_exptl_absorpt_coefficient_mu 0.974
_exptl_absorpt_correction_T_max 1.000
_exptl_absorpt_correction_T_min 0.590
_exptl_absorpt_correction_type gaussian
_exptl_absorpt_process_details
;
 CrysAlisPro 1.171.41.112a (Rigaku Oxford Diffraction, 2021) Numerical 
 absorption correction based on gaussian integration over a multifaceted 
 crystal model Empirical absorption correction using spherical harmonics, 
 implemented in SCALE3 ABSPACK scaling algorithm.
;
_exptl_crystal_colour yellow
_exptl_crystal_density_diffrn 1.043
_exptl_crystal_description block
_exptl_crystal_F_000 1240
_exptl_crystal_preparation
;
 For data collection the crystal was immersed in a film of perfluoropolyether 
 oil, mounted on a polyimide loop and transferred to stream of cold nitrogen 
 (Oxford Cryostream 800).
;
_exptl_crystal_size_max 0.241
_exptl_crystal_size_mid 0.141
_exptl_crystal_size_min 0.089
_refine_diff_density_max 0.200
_refine_diff_density_min -0.170
_refine_diff_density_rms 0.030
_refine_ls_abs_structure_details 'Refined as an inversion twin.'
_refine_ls_abs_structure_Flack 0.435(10)
_refine_ls_extinction_method none
_refine_ls_goodness_of_fit_ref 1.022
_refine_ls_hydrogen_treatment constr
_refine_ls_matrix_type full
_refine_ls_number_parameters 909
_refine_ls_number_reflns 12842
_refine_ls_number_restraints 781
_refine_ls_restrained_S_all 1.005
_refine_ls_R_factor_all 0.0294
_refine_ls_R_factor_gt 0.0288
_refine_ls_shift/su_max 0.002
_refine_ls_shift/su_mean 0.000
_refine_ls_structure_factor_coef Fsqd
_refine_ls_weighting_details
;
 w=1/[\s^2^(Fo^2^)+(0.0469P)^2^+0.5862P] where P=(Fo^2^+2Fc^2^)/3
;
_refine_ls_weighting_scheme calc
_refine_ls_wR_factor_gt 0.0759
_refine_ls_wR_factor_ref 0.0763
_reflns_Friedel_coverage 0.727
_reflns_Friedel_fraction_full 0.816
_reflns_Friedel_fraction_max 0.746
_reflns_number_gt 12591
_reflns_number_total 12842
_reflns_threshold_expression 'I > 2\s(I)'
_cod_data_source_file d5sc00154d2.cif
_cod_data_source_block Li2(1-S)
_cod_depositor_comments 'Adding full bibliography for 1574010--1574019.cif.'
_cod_original_sg_symbol_H-M 'P 21'
_cod_database_code 1574018
_shelx_shelxl_version_number 2018/3
_shelx_space_group_comment
;
 The symmetry employed for this shelxl refinement is uniquely defined by the 
 following loop, which should always be used as a source of symmetry 
 information in preference to the above space-group names. They are only 
 intended as comments.
;

loop_
_space_group_symop_operation_xyz
'x, y, z'
'-x, y+1/2, -z'

loop_
_atom_site_label
_atom_site_type_symbol
_atom_site_fract_x
_atom_site_fract_y
_atom_site_fract_z
_atom_site_U_iso_or_equiv
_atom_site_adp_type
_atom_site_occupancy
_atom_site_site_symmetry_order
_atom_site_calc_flag
_atom_site_refinement_flags_posn
_atom_site_refinement_flags_adp
_atom_site_refinement_flags_occupancy
_atom_site_disorder_assembly
_atom_site_disorder_group
Li1_1 Li 0.7627(3) 0.44327(18) 0.49338(19) 0.0258(7) Uani 1 1 d . . . . .
B2_1 B 0.54821(19) 0.43583(11) 0.42179(13) 0.0212(4) Uani 1 1 d . . . . .
Li4_1 Li 0.5193(3) 0.41398(19) 0.25098(19) 0.0288(8) Uani 1 1 d . . . . .
Li5_1 Li 0.5170(4) 0.5432(2) 0.2618(2) 0.0345(8) Uani 1 1 d . . . . .
S6_1 S 0.38561(4) 0.48597(2) 0.15098(2) 0.02214(10) Uani 1 1 d . . . . .
B7_1 B 0.4876(2) 0.45292(11) 0.08395(13) 0.0214(4) Uani 1 1 d . . . . .
Li8_1 Li 0.2711(3) 0.45640(17) 0.0163(2) 0.0250(7) Uani 1 1 d . . . . .
S3_1 S 0.65005(4) 0.47752(2) 0.36052(2) 0.02254(10) Uani 1 1 d . . . . .
C1_2 C 0.45807(18) 0.37910(10) 0.37200(11) 0.0227(4) Uani 1 1 d . . . . .
C2_2 C 0.51462(19) 0.31941(10) 0.36132(11) 0.0245(4) Uani 1 1 d . . . . .
C3_2 C 0.65944(19) 0.30765(11) 0.39575(13) 0.0290(4) Uani 1 1 d . . . . .
H01W_2 H 0.680198 0.264469 0.381554 0.043 Uiso 1 1 calc R U . . .
H01X_2 H 0.684035 0.312418 0.455973 0.043 Uiso 1 1 calc R U . . .
H01Y_2 H 0.708004 0.338449 0.372055 0.043 Uiso 1 1 calc R U . . .
C4_2 C 0.4379(2) 0.26970(10) 0.31900(12) 0.0273(4) Uani 1 1 d . . . . .
H4_2 H 0.478373 0.230375 0.313318 0.033 Uiso 1 1 calc R U . . .
C5_2 C 0.3041(2) 0.27607(10) 0.28499(11) 0.0276(4) Uani 1 1 d . . . . .
C6_2 C 0.2229(2) 0.21984(11) 0.24378(14) 0.0362(5) Uani 1 1 d . . . . .
H026_2 H 0.267330 0.198261 0.207607 0.054 Uiso 1 1 calc R U . . .
H027_2 H 0.137107 0.234796 0.210967 0.054 Uiso 1 1 calc R U . . .
H028_2 H 0.211707 0.190121 0.286127 0.054 Uiso 1 1 calc R U . . .
C7_2 C 0.24896(19) 0.33485(10) 0.29174(12) 0.0265(4) Uani 1 1 d . . . . .
H7_2 H 0.157996 0.340619 0.267353 0.032 Uiso 1 1 calc R U . . .
C8_2 C 0.32261(18) 0.38587(10) 0.33318(11) 0.0239(4) Uani 1 1 d . . . . .
C9_2 C 0.25561(19) 0.44870(11) 0.33432(12) 0.0273(4) Uani 1 1 d . . . . .
H00I_2 H 0.298500 0.471512 0.385339 0.041 Uiso 1 1 calc R U . . .
H00J_2 H 0.163709 0.441397 0.331779 0.041 Uiso 1 1 calc R U . . .
H00K_2 H 0.260967 0.474109 0.286586 0.041 Uiso 1 1 calc R U . . .
C1_3 C 0.56675(17) 0.44973(10) 0.50969(11) 0.0214(4) Uani 1 1 d . . . . .
N2_3 N 0.66249(14) 0.49716(8) 0.55901(9) 0.0217(3) Uani 1 1 d . . . . .
C3_3 C 0.68543(17) 0.48203(11) 0.64997(10) 0.0255(4) Uani 1 1 d . . . . .
C4_3 C 0.70549(19) 0.54020(11) 0.70628(11) 0.0295(4) Uani 1 1 d . . . . .
H02F_3 H 0.712481 0.526689 0.763036 0.044 Uiso 1 1 calc R U . . .
H02G_3 H 0.631030 0.569090 0.687377 0.044 Uiso 1 1 calc R U . . .
H02H_3 H 0.785858 0.562156 0.704582 0.044 Uiso 1 1 calc R U . . .
C5_3 C 0.8050(2) 0.43870(12) 0.67956(12) 0.0328(5) Uani 1 1 d . . . . .
H02L_3 H 0.809629 0.422625 0.734915 0.049 Uiso 1 1 calc R U . . .
H02M_3 H 0.884367 0.462911 0.681371 0.049 Uiso 1 1 calc R U . . .
H02N_3 H 0.797476 0.402888 0.641309 0.049 Uiso 1 1 calc R U . . .
C6_3 C 0.56005(19) 0.44703(11) 0.65227(12) 0.0277(4) Uani 1 1 d . . . . .
H01A_3 H 0.493854 0.477795 0.659674 0.033 Uiso 1 1 calc R U . . .
H01B_3 H 0.578720 0.416599 0.698915 0.033 Uiso 1 1 calc R U . . .
C7_3 C 0.50890(18) 0.41144(10) 0.56990(12) 0.0254(4) Uani 1 1 d . . . . .
C8_3 C 0.35876(19) 0.40936(12) 0.54729(13) 0.0323(5) Uani 1 1 d . . . . .
H01Q_3 H 0.331260 0.387095 0.590803 0.048 Uiso 1 1 calc R U . . .
H01R_3 H 0.325107 0.386822 0.494766 0.048 Uiso 1 1 calc R U . . .
H01S_3 H 0.324302 0.452819 0.541905 0.048 Uiso 1 1 calc R U . . .
C9_3 C 0.5531(2) 0.34154(11) 0.57771(13) 0.0329(5) Uani 1 1 d . . . . .
H01T_3 H 0.521144 0.320538 0.620307 0.049 Uiso 1 1 calc R U . . .
H01U_3 H 0.648737 0.339615 0.593122 0.049 Uiso 1 1 calc R U . . .
H01V_3 H 0.517630 0.319934 0.524685 0.049 Uiso 1 1 calc R U . . .
C1_4 C 0.66260(17) 0.56438(10) 0.53956(11) 0.0222(4) Uani 1 1 d . . . . .
C2_4 C 0.55101(18) 0.60368(10) 0.52210(11) 0.0243(4) Uani 1 1 d . . . . .
C3_4 C 0.41322(18) 0.57907(10) 0.51076(12) 0.0269(4) Uani 1 1 d . . . . .
H3_4 H 0.416588 0.531558 0.511738 0.032 Uiso 1 1 calc R U . . .
C4_4 C 0.3552(2) 0.60117(12) 0.58019(14) 0.0361(5) Uani 1 1 d . . . . .
H020_4 H 0.269429 0.581417 0.572922 0.054 Uiso 1 1 calc R U . . .
H021_4 H 0.345628 0.647527 0.578111 0.054 Uiso 1 1 calc R U . . .
H022_4 H 0.413530 0.588660 0.633790 0.054 Uiso 1 1 calc R U . . .
C5_4 C 0.3236(2) 0.59974(12) 0.42722(14) 0.0357(5) Uani 1 1 d . . . . .
H02I_4 H 0.237510 0.580042 0.418888 0.054 Uiso 1 1 calc R U . . .
H02J_4 H 0.361340 0.586312 0.383039 0.054 Uiso 1 1 calc R U . . .
H02K_4 H 0.314363 0.646111 0.426181 0.054 Uiso 1 1 calc R U . . .
C6_4 C 0.5643(2) 0.66954(10) 0.51585(12) 0.0280(4) Uani 1 1 d . . . . .
H6_4 H 0.488346 0.695458 0.504366 0.034 Uiso 1 1 calc R U . . .
C7_4 C 0.6849(2) 0.69807(11) 0.52591(13) 0.0311(5) Uani 1 1 d . . . . .
H01O_4 H 0.692734 0.742989 0.523714 0.037 Uiso 1 1 calc R U . . .
C8_4 C 0.7935(2) 0.65941(11) 0.53921(13) 0.0307(5) Uani 1 1 d . . . . .
H8_4 H 0.876348 0.678297 0.544138 0.037 Uiso 1 1 calc R U . . .
C9_4 C 0.78551(18) 0.59351(10) 0.54563(11) 0.0252(4) Uani 1 1 d . . . . .
C10_4 C 0.91239(18) 0.55668(11) 0.55763(12) 0.0289(4) Uani 1 1 d . . . . .
H01P_4 H 0.893126 0.510763 0.564229 0.035 Uiso 1 1 calc R U . . .
C11_4 C 1.0188(2) 0.57727(13) 0.63496(14) 0.0385(5) Uani 1 1 d . . . . .
H02C_4 H 1.094571 0.549094 0.642940 0.058 Uiso 1 1 calc R U . . .
H02D_4 H 0.984722 0.574755 0.683293 0.058 Uiso 1 1 calc R U . . .
H02E_4 H 1.045153 0.621098 0.628035 0.058 Uiso 1 1 calc R U . . .
C12_4 C 0.9632(2) 0.56277(13) 0.48104(13) 0.0346(5) Uani 1 1 d . . . . .
H02R_4 H 1.039169 0.534980 0.487205 0.052 Uiso 1 1 calc R U . . .
H02S_4 H 0.988664 0.606937 0.475279 0.052 Uiso 1 1 calc R U . . .
H02T_4 H 0.894296 0.550280 0.431756 0.052 Uiso 1 1 calc R U . . .
C1_5 C 0.58565(18) 0.39674(10) 0.12703(11) 0.0233(4) Uani 1 1 d . . . . .
C2_5 C 0.53640(19) 0.33423(10) 0.13260(11) 0.0246(4) Uani 1 1 d . . . . .
C3_5 C 0.3924(2) 0.31988(10) 0.09913(13) 0.0285(4) Uani 1 1 d . . . . .
H01F_5 H 0.374541 0.277012 0.116074 0.043 Uiso 1 1 calc R U . . .
H01G_5 H 0.367334 0.322405 0.038675 0.043 Uiso 1 1 calc R U . . .
H01H_5 H 0.341796 0.350920 0.120945 0.043 Uiso 1 1 calc R U . . .
C4_5 C 0.6194(2) 0.28485(10) 0.16880(12) 0.0282(4) Uani 1 1 d . . . . .
H4_5 H 0.583545 0.243787 0.171240 0.034 Uiso 1 1 calc R U . . .
C5_5 C 0.7528(2) 0.29359(11) 0.20144(12) 0.0300(5) Uani 1 1 d . . . . .
C6_5 C 0.8416(2) 0.23812(12) 0.23556(14) 0.0389(5) Uani 1 1 d . . . . .
H02O_5 H 0.804518 0.213358 0.272920 0.058 Uiso 1 1 calc R U . . .
H02P_5 H 0.927975 0.254047 0.265930 0.058 Uiso 1 1 calc R U . . .
H02Q_5 H 0.849875 0.211015 0.189939 0.058 Uiso 1 1 calc R U . . .
C7_5 C 0.8013(2) 0.35496(11) 0.19982(12) 0.0274(4) Uani 1 1 d . . . . .
H7_5 H 0.892001 0.362405 0.223270 0.033 Uiso 1 1 calc R U . . .
C8_5 C 0.72048(18) 0.40605(10) 0.16463(11) 0.0240(4) Uani 1 1 d . . . . .
C9_5 C 0.77967(18) 0.47112(10) 0.16948(12) 0.0288(4) Uani 1 1 d . . . . .
H00A_5 H 0.731654 0.496361 0.121855 0.043 Uiso 1 1 calc R U . . .
H00C_5 H 0.871280 0.467512 0.169202 0.043 Uiso 1 1 calc R U . . .
H00F_5 H 0.774769 0.491992 0.220571 0.043 Uiso 1 1 calc R U . . .
C1_6 C 0.46408(16) 0.47194(9) -0.00276(11) 0.0203(4) Uani 1 1 d . . . . .
N2_6 N 0.36180(14) 0.51892(8) -0.04621(9) 0.0192(3) Uani 1 1 d . . . . .
C3_6 C 0.33793(18) 0.51022(10) -0.13862(11) 0.0230(4) Uani 1 1 d . . . . .
C4_6 C 0.31024(19) 0.57174(10) -0.18858(11) 0.0262(4) Uani 1 1 d . . . . .
H01L_6 H 0.303687 0.562613 -0.246657 0.039 Uiso 1 1 calc R U . . .
H01M_6 H 0.381435 0.602000 -0.166923 0.039 Uiso 1 1 calc R U . . .
H01N_6 H 0.227834 0.590098 -0.184229 0.039 Uiso 1 1 calc R U . . .
C5_6 C 0.22353(19) 0.46472(10) -0.17174(12) 0.0284(4) Uani 1 1 d . . . . .
H017_6 H 0.219505 0.452710 -0.228625 0.043 Uiso 1 1 calc R U . . .
H018_6 H 0.141854 0.485728 -0.170755 0.043 Uiso 1 1 calc R U . . .
H019_6 H 0.235882 0.426540 -0.137086 0.043 Uiso 1 1 calc R U . . .
C6_6 C 0.46659(18) 0.48121(11) -0.14569(11) 0.0266(4) Uani 1 1 d . . . . .
H00G_6 H 0.528173 0.515302 -0.150468 0.032 Uiso 1 1 calc R U . . .
H00H_6 H 0.450287 0.453943 -0.195424 0.032 Uiso 1 1 calc R U . . .
C7_6 C 0.52470(19) 0.44148(10) -0.06758(11) 0.0244(4) Uani 1 1 d . . . . .
C8_6 C 0.67474(19) 0.44420(11) -0.04587(13) 0.0307(5) Uani 1 1 d . . . . .
H01I_6 H 0.703613 0.429409 -0.093146 0.046 Uiso 1 1 calc R U . . .
H01J_6 H 0.712141 0.416860 0.001934 0.046 Uiso 1 1 calc R U . . .
H01K_6 H 0.704010 0.488073 -0.032564 0.046 Uiso 1 1 calc R U . . .
C9_6 C 0.4887(2) 0.37062(11) -0.08296(13) 0.0314(5) Uani 1 1 d . . . . .
H01Z_6 H 0.522831 0.354594 -0.127561 0.047 Uiso 1 1 calc R U . . .
H010_6 H 0.393481 0.365926 -0.098696 0.047 Uiso 1 1 calc R U . . .
H011_6 H 0.526954 0.346331 -0.032400 0.047 Uiso 1 1 calc R U . . .
C1_7 C 0.35477(18) 0.58435(9) -0.02023(10) 0.0202(4) Uani 1 1 d . . . . .
C2_7 C 0.46276(18) 0.62650(10) -0.00005(11) 0.0222(4) Uani 1 1 d . . . . .
C3_7 C 0.60290(18) 0.60559(10) 0.00917(12) 0.0251(4) Uani 1 1 d . . . . .
H3_7 H 0.603844 0.558172 0.005098 0.030 Uiso 1 1 calc R U . . .
C4_7 C 0.6905(2) 0.62459(11) 0.09421(14) 0.0346(5) Uani 1 1 d . . . . .
H012_7 H 0.777588 0.606135 0.102119 0.052 Uiso 1 1 calc R U . . .
H013_7 H 0.652542 0.608774 0.137219 0.052 Uiso 1 1 calc R U . . .
H015_7 H 0.697497 0.671016 0.097743 0.052 Uiso 1 1 calc R U . . .
C5_7 C 0.6583(2) 0.63294(12) -0.05874(15) 0.0371(5) Uani 1 1 d . . . . .
H029_7 H 0.745438 0.615242 -0.053071 0.056 Uiso 1 1 calc R U . . .
H02A_7 H 0.664260 0.679311 -0.053426 0.056 Uiso 1 1 calc R U . . .
H02B_7 H 0.600509 0.621712 -0.113064 0.056 Uiso 1 1 calc R U . . .
C6_7 C 0.44173(19) 0.69102(10) 0.01108(12) 0.0257(4) Uani 1 1 d . . . . .
H6_7 H 0.514383 0.719118 0.023966 0.031 Uiso 1 1 calc R U . . .
C7_7 C 0.3186(2) 0.71527(10) 0.00394(13) 0.0285(4) Uani 1 1 d . . . . .
H7_7 H 0.306008 0.759587 0.009470 0.034 Uiso 1 1 calc R U . . .
C8_7 C 0.21428(19) 0.67391(10) -0.01136(12) 0.0259(4) Uani 1 1 d . . . . .
H8_7 H 0.129922 0.690037 -0.013977 0.031 Uiso 1 1 calc R U . . .
C9_7 C 0.22924(17) 0.60885(10) -0.02314(11) 0.0215(4) Uani 1 1 d . . . . .
C10_7 C 0.10623(18) 0.56874(10) -0.03786(12) 0.0238(4) Uani 1 1 d . . . . .
H10_7 H 0.129295 0.524268 -0.049454 0.029 Uiso 1 1 calc R U . . .
C11_7 C 0.05735(19) 0.56705(11) 0.03958(13) 0.0293(4) Uani 1 1 d . . . . .
H023_7 H -0.019623 0.539493 0.029653 0.044 Uiso 1 1 calc R U . . .
H024_7 H 0.033978 0.610148 0.052441 0.044 Uiso 1 1 calc R U . . .
H025_7 H 0.126413 0.550434 0.086179 0.044 Uiso 1 1 calc R U . . .
C12_7 C -0.00379(19) 0.59115(11) -0.11172(12) 0.0304(4) Uani 1 1 d . . . . .
H01C_7 H -0.076763 0.561081 -0.121629 0.046 Uiso 1 1 calc R U . . .
H01D_7 H 0.028399 0.593397 -0.160839 0.046 Uiso 1 1 calc R U . . .
H01E_7 H -0.033511 0.633323 -0.100041 0.046 Uiso 1 1 calc R U . . .
O1_11 O 0.5431(10) 0.6293(6) 0.2692(10) 0.044(2) Uani 0.258(4) 1 d D U P A 1
C1_11 C 0.4504(12) 0.6786(5) 0.2357(7) 0.0457(18) Uani 0.258(4) 1 d D U P A 1
H1A_11 H 0.387880 0.683421 0.269243 0.055 Uiso 0.258(4) 1 calc R U P A 1
H1B_11 H 0.400774 0.668104 0.178295 0.055 Uiso 0.258(4) 1 calc R U P A 1
C2_11 C 0.526(2) 0.7386(11) 0.2374(19) 0.044(3) Uani 0.258(4) 1 d D U P A 1
H2A_11 H 0.474513 0.776245 0.244251 0.053 Uiso 0.258(4) 1 calc R U P A 1
H2B_11 H 0.554419 0.743477 0.186456 0.053 Uiso 0.258(4) 1 calc R U P A 1
C3_11 C 0.6440(11) 0.7288(5) 0.3134(6) 0.050(2) Uani 0.258(4) 1 d D U P A 1
H3A_11 H 0.722519 0.750604 0.306231 0.060 Uiso 0.258(4) 1 calc R U P A 1
H3B_11 H 0.625159 0.744985 0.364143 0.060 Uiso 0.258(4) 1 calc R U P A 1
C4_11 C 0.6629(10) 0.6571(4) 0.3174(6) 0.0397(19) Uani 0.258(4) 1 d D U P A 1
H4A_11 H 0.735809 0.645003 0.294625 0.048 Uiso 0.258(4) 1 calc R U P A 1
H4B_11 H 0.683246 0.642266 0.375334 0.048 Uiso 0.258(4) 1 calc R U P A 1
O1_12 O 0.4986(3) 0.6320(2) 0.2609(3) 0.0404(8) Uani 0.742(4) 1 d D U P A 2
C1_12 C 0.3806(4) 0.66039(16) 0.2101(2) 0.0376(7) Uani 0.742(4) 1 d D U P A 2
H1A_12 H 0.303725 0.644996 0.226785 0.045 Uiso 0.742(4) 1 calc R U P A 2
H1B_12 H 0.368484 0.649768 0.151232 0.045 Uiso 0.742(4) 1 calc R U P A 2
C2_12 C 0.3972(4) 0.73162(16) 0.2237(2) 0.0431(8) Uani 0.742(4) 1 d D U P A 2
H2A_12 H 0.363012 0.745885 0.269791 0.052 Uiso 0.742(4) 1 calc R U P A 2
H2B_12 H 0.352966 0.755565 0.173133 0.052 Uiso 0.742(4) 1 calc R U P A 2
C3_12 C 0.5450(8) 0.7392(4) 0.2450(6) 0.0432(12) Uani 0.742(4) 1 d D U P A 2
H3A_12 H 0.575830 0.739402 0.194625 0.052 Uiso 0.742(4) 1 calc R U P A 2
H3B_12 H 0.574265 0.778620 0.276774 0.052 Uiso 0.742(4) 1 calc R U P A 2
C4_12 C 0.5914(4) 0.68097(18) 0.2966(2) 0.0467(9) Uani 0.742(4) 1 d D U P A 2
H4A_12 H 0.680237 0.668868 0.294518 0.056 Uiso 0.742(4) 1 calc R U P A 2
H4B_12 H 0.592983 0.688643 0.354887 0.056 Uiso 0.742(4) 1 calc R U P A 2
O1_13 O 0.110(4) 0.4052(19) 0.0047(13) 0.029(2) Uani 0.333(15) 1 d D U P B 1
C1_13 C 0.0151(13) 0.3820(7) -0.0674(6) 0.038(2) Uani 0.333(15) 1 d D U P B 1
H1A_13 H 0.057601 0.372784 -0.111571 0.045 Uiso 0.333(15) 1 calc R U P B 1
H1B_13 H -0.053059 0.414627 -0.088159 0.045 Uiso 0.333(15) 1 calc R U P B 1
C2_13 C -0.046(2) 0.3221(9) -0.0451(11) 0.036(2) Uani 0.333(15) 1 d D U P B 1
H2A_13 H -0.142583 0.324150 -0.064052 0.043 Uiso 0.333(15) 1 calc R U P B 1
H2B_13 H -0.015945 0.283954 -0.069069 0.043 Uiso 0.333(15) 1 calc R U P B 1
C3_13 C 0.003(2) 0.3217(11) 0.0480(11) 0.038(2) Uani 0.333(15) 1 d D U P B 1
H3A_13 H 0.069300 0.288179 0.067017 0.046 Uiso 0.333(15) 1 calc R U P B 1
H3B_13 H -0.070476 0.313591 0.072439 0.046 Uiso 0.333(15) 1 calc R U P B 1
C4_13 C 0.062(3) 0.3870(10) 0.0737(12) 0.032(2) Uani 0.333(15) 1 d D U P B 1
H4A_13 H -0.005417 0.417290 0.081169 0.038 Uiso 0.333(15) 1 calc R U P B 1
H4B_13 H 0.133211 0.384590 0.125538 0.038 Uiso 0.333(15) 1 calc R U P B 1
O1_14 O 0.1141(18) 0.4057(9) -0.0024(7) 0.0297(14) Uani 0.667(15) 1 d D U P B 2
C1_14 C 0.0590(7) 0.3603(3) -0.0670(3) 0.0382(12) Uani 0.667(15) 1 d D U P B 2
H1A_14 H 0.128787 0.335314 -0.080892 0.046 Uiso 0.667(15) 1 calc R U P B 2
H1B_14 H 0.007252 0.382276 -0.117477 0.046 Uiso 0.667(15) 1 calc R U P B 2
C2_14 C -0.0283(11) 0.3173(5) -0.0323(6) 0.0434(18) Uani 0.667(15) 1 d D U P B 2
H2A_14 H -0.120784 0.330789 -0.052056 0.052 Uiso 0.667(15) 1 calc R U P B 2
H2B_14 H -0.021332 0.272526 -0.048759 0.052 Uiso 0.667(15) 1 calc R U P B 2
C3_14 C 0.0225(10) 0.3248(5) 0.0606(5) 0.0351(14) Uani 0.667(15) 1 d D U P B 2
H3A_14 H 0.098909 0.297162 0.084098 0.042 Uiso 0.667(15) 1 calc R U P B 2
H3B_14 H -0.046177 0.316000 0.088550 0.042 Uiso 0.667(15) 1 calc R U P B 2
C4_14 C 0.0601(17) 0.3949(5) 0.0659(7) 0.0361(16) Uani 0.667(15) 1 d D U P B 2
H4A_14 H -0.017486 0.422067 0.061083 0.043 Uiso 0.667(15) 1 calc R U P B 2
H4B_14 H 0.125548 0.404252 0.118969 0.043 Uiso 0.667(15) 1 calc R U P B 2
O1_15 O 0.9254(16) 0.3981(7) 0.5028(7) 0.0304(11) Uani 0.693(15) 1 d D U P C 1
C1_15 C 1.0192(6) 0.3663(3) 0.5692(3) 0.0381(12) Uani 0.693(15) 1 d D U P C 1
H1A_15 H 0.979226 0.355196 0.613957 0.046 Uiso 0.693(15) 1 calc R U P C 1
H1B_15 H 1.095499 0.394150 0.592357 0.046 Uiso 0.693(15) 1 calc R U P C 1
C2_15 C 1.0607(6) 0.3066(3) 0.5324(4) 0.0360(12) Uani 0.693(15) 1 d D U P C 1
H2A_15 H 1.014022 0.268852 0.544888 0.043 Uiso 0.693(15) 1 calc R U P C 1
H2B_15 H 1.155921 0.299594 0.554062 0.043 Uiso 0.693(15) 1 calc R U P C 1
C3_15 C 1.0227(13) 0.3200(4) 0.4393(5) 0.0379(14) Uani 0.693(15) 1 d D U P C 1
H3A_15 H 1.098799 0.314909 0.416863 0.046 Uiso 0.693(15) 1 calc R U P C 1
H3B_15 H 0.952175 0.291073 0.409296 0.046 Uiso 0.693(15) 1 calc R U P C 1
C4_15 C 0.9756(9) 0.3891(4) 0.4320(4) 0.0348(14) Uani 0.693(15) 1 d D U P C 1
H4A_15 H 1.048635 0.418687 0.433878 0.042 Uiso 0.693(15) 1 calc R U P C 1
H4B_15 H 0.906197 0.395949 0.379850 0.042 Uiso 0.693(15) 1 calc R U P C 1
O1_16 O 0.924(4) 0.3972(15) 0.5103(17) 0.033(2) Uani 0.307(15) 1 d D U P C 2
C1_16 C 0.9769(15) 0.3444(7) 0.5648(6) 0.041(2) Uani 0.307(15) 1 d D U P C 2
H1A_16 H 0.907266 0.322456 0.582827 0.049 Uiso 0.307(15) 1 calc R U P C 2
H1B_16 H 1.044672 0.359324 0.614222 0.049 Uiso 0.307(15) 1 calc R U P C 2
C2_16 C 1.0349(16) 0.3012(8) 0.5132(9) 0.041(2) Uani 0.307(15) 1 d D U P C 2
H2A_16 H 0.989314 0.259659 0.505879 0.049 Uiso 0.307(15) 1 calc R U P C 2
H2B_16 H 1.128427 0.293711 0.541247 0.049 Uiso 0.307(15) 1 calc R U P C 2
C3_16 C 1.021(3) 0.3319(9) 0.4300(12) 0.035(2) Uani 0.307(15) 1 d D U P C 2
H3A_16 H 0.949799 0.311618 0.386604 0.042 Uiso 0.307(15) 1 calc R U P C 2
H3B_16 H 1.103026 0.329539 0.413918 0.042 Uiso 0.307(15) 1 calc R U P C 2
C4_16 C 0.987(2) 0.3999(8) 0.4448(11) 0.035(2) Uani 0.307(15) 1 d D U P C 2
H4A_16 H 1.066667 0.426320 0.461378 0.042 Uiso 0.307(15) 1 calc R U P C 2
H4B_16 H 0.927183 0.418254 0.394110 0.042 Uiso 0.307(15) 1 calc R U P C 2

loop_
_atom_site_aniso_label
_atom_site_aniso_U_11
_atom_site_aniso_U_22
_atom_site_aniso_U_33
_atom_site_aniso_U_23
_atom_site_aniso_U_13
_atom_site_aniso_U_12
Li1_1 0.0225(15) 0.032(2) 0.0221(15) -0.0013(14) 0.0050(12) 0.0002(13)
B2_1 0.0180(9) 0.0220(11) 0.0232(10) 0.0017(8) 0.0047(7) 0.0004(8)
Li4_1 0.0314(18) 0.031(2) 0.0210(16) -0.0001(14) 0.0030(13) -0.0002(14)
Li5_1 0.041(2) 0.029(2) 0.0317(18) 0.0026(15) 0.0067(16) 0.0003(16)
S6_1 0.0236(2) 0.0247(3) 0.01833(18) 0.00061(18) 0.00620(15) 0.00428(18)
B7_1 0.0205(9) 0.0197(11) 0.0234(10) -0.0002(8) 0.0051(8) 0.0016(8)
Li8_1 0.0217(15) 0.0281(19) 0.0256(15) 0.0029(13) 0.0073(12) -0.0021(12)
S3_1 0.0229(2) 0.0265(3) 0.01794(18) 0.00092(18) 0.00519(15) -0.00382(19)
C1_2 0.0254(9) 0.0241(11) 0.0195(8) 0.0016(7) 0.0076(7) -0.0038(7)
C2_2 0.0274(10) 0.0247(11) 0.0211(9) 0.0021(8) 0.0062(7) -0.0018(8)
C3_2 0.0297(10) 0.0251(11) 0.0309(10) -0.0009(8) 0.0064(8) 0.0005(8)
C4_2 0.0353(11) 0.0222(11) 0.0248(9) 0.0008(8) 0.0088(8) -0.0027(8)
C5_2 0.0357(11) 0.0256(11) 0.0205(9) 0.0000(8) 0.0060(8) -0.0093(8)
C6_2 0.0425(12) 0.0307(13) 0.0315(11) -0.0022(9) 0.0036(9) -0.0124(10)
C7_2 0.0246(9) 0.0309(12) 0.0229(9) 0.0034(8) 0.0046(7) -0.0060(8)
C8_2 0.0251(9) 0.0276(11) 0.0193(8) 0.0022(8) 0.0067(7) -0.0051(8)
C9_2 0.0233(9) 0.0295(12) 0.0284(10) 0.0000(8) 0.0061(7) -0.0020(8)
C1_3 0.0197(8) 0.0226(10) 0.0219(9) 0.0000(7) 0.0060(7) -0.0028(7)
N2_3 0.0221(7) 0.0257(9) 0.0174(7) -0.0007(6) 0.0055(6) -0.0042(6)
C3_3 0.0254(8) 0.0338(11) 0.0172(8) -0.0011(9) 0.0058(6) -0.0021(9)
C4_3 0.0278(10) 0.0412(13) 0.0196(9) -0.0060(8) 0.0069(7) -0.0049(9)
C5_3 0.0306(10) 0.0442(14) 0.0231(9) 0.0035(9) 0.0067(8) 0.0026(9)
C6_3 0.0283(10) 0.0350(12) 0.0215(9) 0.0014(8) 0.0097(7) -0.0035(8)
C7_3 0.0261(9) 0.0293(11) 0.0224(9) 0.0015(8) 0.0094(7) -0.0051(8)
C8_3 0.0267(10) 0.0430(14) 0.0289(10) 0.0010(9) 0.0107(8) -0.0108(9)
C9_3 0.0420(12) 0.0304(13) 0.0280(10) 0.0053(9) 0.0122(9) -0.0053(9)
C1_4 0.0223(9) 0.0258(11) 0.0180(8) -0.0023(7) 0.0046(7) -0.0048(7)
C2_4 0.0233(9) 0.0285(11) 0.0225(9) -0.0036(8) 0.0084(7) -0.0037(8)
C3_4 0.0209(9) 0.0275(11) 0.0336(10) -0.0025(8) 0.0095(8) -0.0006(8)
C4_4 0.0279(10) 0.0423(14) 0.0427(12) -0.0064(10) 0.0174(9) -0.0026(9)
C5_4 0.0278(10) 0.0349(13) 0.0408(12) -0.0018(10) 0.0035(9) -0.0012(9)
C6_4 0.0292(10) 0.0266(12) 0.0287(10) -0.0035(8) 0.0092(8) -0.0023(8)
C7_4 0.0348(11) 0.0273(12) 0.0321(10) -0.0054(9) 0.0105(9) -0.0075(9)
C8_4 0.0298(10) 0.0321(12) 0.0310(10) -0.0068(9) 0.0096(8) -0.0126(9)
C9_4 0.0218(9) 0.0321(12) 0.0216(9) -0.0044(8) 0.0057(7) -0.0065(8)
C10_4 0.0200(9) 0.0367(13) 0.0295(10) -0.0050(9) 0.0059(8) -0.0053(8)
C11_4 0.0240(10) 0.0557(16) 0.0339(11) -0.0074(10) 0.0047(8) -0.0072(10)
C12_4 0.0253(10) 0.0477(15) 0.0328(11) -0.0082(10) 0.0117(8) -0.0077(9)
C1_5 0.0262(9) 0.0242(11) 0.0203(8) -0.0003(7) 0.0080(7) 0.0038(8)
C2_5 0.0317(10) 0.0224(11) 0.0200(8) -0.0015(7) 0.0074(8) 0.0027(8)
C3_5 0.0319(10) 0.0218(11) 0.0315(10) 0.0008(8) 0.0081(8) 0.0009(8)
C4_5 0.0390(11) 0.0218(11) 0.0233(9) 0.0006(8) 0.0077(8) 0.0066(8)
C5_5 0.0368(11) 0.0294(12) 0.0213(9) -0.0004(8) 0.0040(8) 0.0136(9)
C6_5 0.0463(13) 0.0308(13) 0.0340(11) -0.0012(10) 0.0017(9) 0.0157(10)
C7_5 0.0274(9) 0.0310(12) 0.0225(9) -0.0019(8) 0.0047(7) 0.0074(8)
C8_5 0.0264(9) 0.0252(11) 0.0209(8) -0.0009(8) 0.0073(7) 0.0051(8)
C9_5 0.0244(9) 0.0310(12) 0.0308(9) 0.0003(9) 0.0070(7) 0.0023(8)
C1_6 0.0214(8) 0.0184(10) 0.0224(8) 0.0012(7) 0.0081(6) 0.0033(7)
N2_6 0.0199(7) 0.0193(8) 0.0184(7) -0.0001(6) 0.0054(6) 0.0037(6)
C3_6 0.0252(9) 0.0260(10) 0.0184(8) 0.0011(7) 0.0072(7) 0.0021(7)
C4_6 0.0279(9) 0.0298(12) 0.0207(8) 0.0044(8) 0.0063(7) 0.0030(8)
C5_6 0.0323(10) 0.0310(12) 0.0218(9) -0.0026(8) 0.0074(7) -0.0013(8)
C6_6 0.0296(9) 0.0297(11) 0.0223(8) 0.0020(9) 0.0105(7) 0.0062(9)
C7_6 0.0279(10) 0.0246(11) 0.0226(9) -0.0011(8) 0.0100(7) 0.0055(8)
C8_6 0.0283(10) 0.0372(13) 0.0297(10) 0.0022(9) 0.0129(8) 0.0114(9)
C9_6 0.0410(12) 0.0265(12) 0.0285(10) -0.0031(9) 0.0124(9) 0.0092(9)
C1_7 0.0229(8) 0.0197(10) 0.0176(8) 0.0022(7) 0.0051(6) 0.0024(7)
C2_7 0.0238(9) 0.0226(11) 0.0209(8) 0.0039(7) 0.0074(7) 0.0023(7)
C3_7 0.0204(9) 0.0231(11) 0.0323(10) 0.0035(8) 0.0081(7) -0.0002(7)
C4_7 0.0246(10) 0.0302(13) 0.0443(12) -0.0010(10) 0.0019(9) 0.0006(8)
C5_7 0.0310(11) 0.0350(13) 0.0514(13) 0.0085(11) 0.0218(10) 0.0012(9)
C6_7 0.0253(9) 0.0228(11) 0.0290(10) 0.0024(8) 0.0072(8) -0.0012(8)
C7_7 0.0312(10) 0.0187(11) 0.0352(11) -0.0007(8) 0.0085(8) 0.0038(8)
C8_7 0.0233(9) 0.0245(11) 0.0293(10) 0.0001(8) 0.0065(7) 0.0066(8)
C9_7 0.0210(8) 0.0241(10) 0.0193(8) 0.0017(7) 0.0051(7) 0.0030(7)
C10_7 0.0211(9) 0.0241(11) 0.0265(9) 0.0006(8) 0.0068(7) 0.0028(7)
C11_7 0.0239(9) 0.0331(12) 0.0328(10) 0.0046(9) 0.0109(8) 0.0024(8)
C12_7 0.0226(9) 0.0373(13) 0.0292(10) 0.0018(9) 0.0036(8) 0.0025(8)
O1_11 0.054(4) 0.030(3) 0.040(4) 0.004(3) 0.002(4) -0.001(4)
C1_11 0.058(4) 0.037(4) 0.040(3) 0.005(3) 0.011(3) 0.003(3)
C2_11 0.065(5) 0.029(4) 0.039(4) 0.005(4) 0.017(4) 0.005(4)
C3_11 0.075(4) 0.029(4) 0.045(4) -0.005(3) 0.012(4) 0.001(4)
C4_11 0.053(4) 0.023(4) 0.040(4) -0.006(3) 0.008(3) 0.002(3)
O1_12 0.057(2) 0.0237(14) 0.0330(15) 0.0013(11) -0.0010(17) -0.0009(15)
C1_12 0.0498(19) 0.0270(16) 0.0315(15) -0.0018(13) 0.0036(13) -0.0015(14)
C2_12 0.061(2) 0.0268(17) 0.0439(17) -0.0009(13) 0.0186(15) 0.0060(14)
C3_12 0.063(3) 0.0281(19) 0.042(3) -0.0054(18) 0.021(2) -0.0046(19)
C4_12 0.059(2) 0.037(2) 0.0367(16) -0.0031(14) 0.0018(15) -0.0087(17)
O1_13 0.029(4) 0.031(4) 0.029(4) 0.003(3) 0.013(3) -0.006(3)
C1_13 0.034(4) 0.041(4) 0.037(3) 0.006(3) 0.008(3) -0.014(3)
C2_13 0.032(4) 0.039(4) 0.037(4) 0.003(3) 0.008(4) -0.005(3)
C3_13 0.037(5) 0.033(4) 0.044(4) 0.004(4) 0.011(4) -0.013(3)
C4_13 0.035(4) 0.034(4) 0.033(4) 0.010(3) 0.020(3) -0.002(4)
O1_14 0.027(2) 0.031(2) 0.031(2) 0.004(2) 0.008(2) -0.0072(18)
C1_14 0.040(3) 0.039(3) 0.0336(17) -0.0014(18) 0.0062(18) -0.015(2)
C2_14 0.044(4) 0.038(3) 0.045(3) 0.006(2) 0.007(3) -0.015(3)
C3_14 0.035(3) 0.036(2) 0.037(3) 0.006(2) 0.015(2) -0.008(2)
C4_14 0.038(2) 0.033(3) 0.042(3) 0.004(2) 0.019(2) -0.007(2)
O1_15 0.0252(18) 0.042(2) 0.025(2) 0.0003(17) 0.0076(17) 0.0061(16)
C1_15 0.028(2) 0.051(3) 0.0339(17) -0.0029(18) 0.0062(15) 0.0105(19)
C2_15 0.031(2) 0.039(2) 0.038(3) -0.0019(19) 0.0087(19) 0.0013(17)
C3_15 0.033(2) 0.041(3) 0.041(3) -0.008(2) 0.012(2) 0.005(3)
C4_15 0.031(2) 0.045(3) 0.031(2) -0.006(2) 0.0136(19) 0.003(2)
O1_16 0.028(4) 0.043(4) 0.030(4) -0.003(3) 0.009(3) 0.008(4)
C1_16 0.037(4) 0.045(4) 0.035(3) -0.002(3) 0.001(3) 0.013(3)
C2_16 0.035(4) 0.042(4) 0.041(4) -0.006(4) 0.004(4) 0.010(4)
C3_16 0.028(4) 0.042(5) 0.035(4) -0.003(4) 0.009(3) 0.005(4)
C4_16 0.031(4) 0.042(4) 0.032(4) -0.007(4) 0.009(3) 0.011(4)

loop_
_atom_type_symbol
_atom_type_description
_atom_type_scat_dispersion_real
_atom_type_scat_dispersion_imag
_atom_type_scat_source
C C 0.0181 0.0091 'International Tables Vol C Tables 4.2.6.8 and 6.1.1.4'
H H 0.0000 0.0000 'International Tables Vol C Tables 4.2.6.8 and 6.1.1.4'
Li Li 0.0008 0.0003 'International Tables Vol C Tables 4.2.6.8 and 6.1.1.4'
B B 0.0090 0.0039 'International Tables Vol C Tables 4.2.6.8 and 6.1.1.4'
N N 0.0311 0.0180 'International Tables Vol C Tables 4.2.6.8 and 6.1.1.4'
O O 0.0492 0.0322 'International Tables Vol C Tables 4.2.6.8 and 6.1.1.4'
S S 0.3331 0.5567 'International Tables Vol C Tables 4.2.6.8 and 6.1.1.4'

loop_
_exptl_crystal_face_index_h
_exptl_crystal_face_index_k
_exptl_crystal_face_index_l
_exptl_crystal_face_perp_dist
1 1 1 0.1100
-1 -1 -1 0.0937
0 1 0 0.0796
2 0 -1 0.1275
-2 0 1 0.1103
0 1 2 0.0523
0 1 1 0.0545
0 -1 -1 0.0342
0 1 -2 0.0694
0 -1 2 0.0323
0 1 -1 0.0731
-1 2 0 0.1061
0 2 1 0.0593
-1 -1 2 0.0895
2 2 -1 0.1363
2 -1 -1 0.1351
1 1 0 0.1247
-1 -1 0 0.0941
1 2 -2 0.1175
-1 1 2 0.0817

loop_
_geom_angle_atom_site_label_1
_geom_angle_atom_site_label_2
_geom_angle_atom_site_label_3
_geom_angle
_geom_angle_site_symmetry_1
_geom_angle_site_symmetry_3
_geom_angle_publ_flag
O1_16 Li1_1 N2_3 140.1(10) . . ?
O1_15 Li1_1 N2_3 143.3(4) . . ?
O1_16 Li1_1 C1_3 149.1(10) . . ?
O1_15 Li1_1 C1_3 151.9(5) . . ?
N2_3 Li1_1 C1_3 41.25(9) . . ?
O1_16 Li1_1 B2_1 140.2(13) . . ?
O1_15 Li1_1 B2_1 138.8(6) . . ?
N2_3 Li1_1 B2_1 74.39(12) . . ?
C1_3 Li1_1 B2_1 38.38(9) . . ?
O1_16 Li1_1 S3_1 119.8(7) . . ?
O1_15 Li1_1 S3_1 116.0(3) . . ?
N2_3 Li1_1 S3_1 97.93(14) . . ?
C1_3 Li1_1 S3_1 81.13(12) . . ?
B2_1 Li1_1 S3_1 48.71(8) . . ?
C1_3 B2_1 C1_2 124.49(17) . . ?
C1_3 B2_1 S3_1 121.09(15) . . ?
C1_2 B2_1 S3_1 113.90(13) . . ?
C1_3 B2_1 Li1_1 67.41(13) . . ?
C1_2 B2_1 Li1_1 133.83(17) . . ?
S3_1 B2_1 Li1_1 67.47(10) . . ?
S3_1 Li4_1 C1_5 120.34(15) . . ?
S3_1 Li4_1 S6_1 107.06(15) . . ?
C1_5 Li4_1 S6_1 75.39(11) . . ?
S3_1 Li4_1 C1_2 75.79(10) . . ?
C1_5 Li4_1 C1_2 153.7(2) . . ?
S6_1 Li4_1 C1_2 122.25(15) . . ?
S3_1 Li4_1 C2_5 142.02(15) . . ?
C1_5 Li4_1 C2_5 32.35(8) . . ?
S6_1 Li4_1 C2_5 91.27(11) . . ?
C1_2 Li4_1 C2_5 122.16(17) . . ?
S3_1 Li4_1 Li5_1 53.46(11) . . ?
C1_5 Li4_1 Li5_1 102.59(16) . . ?
S6_1 Li4_1 Li5_1 53.60(11) . . ?
C1_2 Li4_1 Li5_1 103.72(15) . . ?
C2_5 Li4_1 Li5_1 133.26(16) . . ?
S3_1 Li4_1 C2_2 89.91(11) . . ?
C1_5 Li4_1 C2_2 122.99(17) . . ?
S6_1 Li4_1 C2_2 144.38(15) . . ?
C1_2 Li4_1 C2_2 31.38(8) . . ?
C2_5 Li4_1 C2_2 93.94(14) . . ?
Li5_1 Li4_1 C2_2 132.77(15) . . ?
O1_11 Li5_1 S3_1 119.3(4) . . ?
O1_12 Li5_1 S3_1 129.8(2) . . ?
O1_11 Li5_1 S6_1 127.7(5) . . ?
O1_12 Li5_1 S6_1 117.9(2) . . ?
S3_1 Li5_1 S6_1 112.24(17) . . ?
O1_11 Li5_1 Li4_1 170.8(4) . . ?
O1_12 Li5_1 Li4_1 174.0(2) . . ?
S3_1 Li5_1 Li4_1 55.85(11) . . ?
S6_1 Li5_1 Li4_1 56.39(12) . . ?
B7_1 S6_1 Li5_1 110.38(12) . . ?
B7_1 S6_1 Li8_1 63.80(10) . . ?
Li5_1 S6_1 Li8_1 161.37(13) . . ?
B7_1 S6_1 Li4_1 82.02(10) . . ?
Li5_1 S6_1 Li4_1 70.01(12) . . ?
Li8_1 S6_1 Li4_1 123.89(12) . . ?
C1_6 B7_1 C1_5 124.02(17) . . ?
C1_6 B7_1 S6_1 121.50(15) . . ?
C1_5 B7_1 S6_1 113.99(13) . . ?
C1_6 B7_1 Li8_1 67.77(13) . . ?
C1_5 B7_1 Li8_1 133.71(17) . . ?
S6_1 B7_1 Li8_1 67.61(11) . . ?
O1_14 Li8_1 N2_6 140.1(4) . . ?
O1_13 Li8_1 N2_6 143.2(9) . . ?
O1_14 Li8_1 C1_6 149.6(7) . . ?
O1_13 Li8_1 C1_6 152.2(13) . . ?
N2_6 Li8_1 C1_6 41.09(8) . . ?
O1_14 Li8_1 B7_1 140.8(7) . . ?
O1_13 Li8_1 B7_1 139.4(13) . . ?
N2_6 Li8_1 B7_1 74.06(12) . . ?
C1_6 Li8_1 B7_1 38.31(9) . . ?
O1_14 Li8_1 S6_1 119.9(4) . . ?
O1_13 Li8_1 S6_1 116.3(7) . . ?
N2_6 Li8_1 S6_1 97.54(14) . . ?
C1_6 Li8_1 S6_1 80.98(12) . . ?
B7_1 Li8_1 S6_1 48.60(9) . . ?
B2_1 S3_1 Li5_1 109.64(11) . . ?
B2_1 S3_1 Li1_1 63.82(10) . . ?
Li5_1 S3_1 Li1_1 156.74(13) . . ?
B2_1 S3_1 Li4_1 82.12(11) . . ?
Li5_1 S3_1 Li4_1 70.69(12) . . ?
Li1_1 S3_1 Li4_1 126.95(13) . . ?
C8_2 C1_2 C2_2 116.24(17) . . ?
C8_2 C1_2 B2_1 123.32(18) . . ?
C2_2 C1_2 B2_1 120.36(17) . . ?
C8_2 C1_2 Li4_1 93.31(14) . . ?
C2_2 C1_2 Li4_1 86.52(14) . . ?
B2_1 C1_2 Li4_1 87.32(14) . . ?
C4_2 C2_2 C1_2 121.06(18) . . ?
C4_2 C2_2 C3_2 117.74(19) . . ?
C1_2 C2_2 C3_2 121.20(18) . . ?
C4_2 C2_2 Li4_1 108.44(14) . . ?
C1_2 C2_2 Li4_1 62.10(12) . . ?
C3_2 C2_2 Li4_1 99.90(14) . . ?
C2_2 C3_2 H01W_2 109.5 . . ?
C2_2 C3_2 H01X_2 109.5 . . ?
H01W_2 C3_2 H01X_2 109.5 . . ?
C2_2 C3_2 H01Y_2 109.5 . . ?
H01W_2 C3_2 H01Y_2 109.5 . . ?
H01X_2 C3_2 H01Y_2 109.5 . . ?
C5_2 C4_2 C2_2 121.9(2) . . ?
C5_2 C4_2 H4_2 119.0 . . ?
C2_2 C4_2 H4_2 119.0 . . ?
C4_2 C5_2 C7_2 117.53(18) . . ?
C4_2 C5_2 C6_2 120.3(2) . . ?
C7_2 C5_2 C6_2 122.13(19) . . ?
C5_2 C6_2 H026_2 109.5 . . ?
C5_2 C6_2 H027_2 109.5 . . ?
H026_2 C6_2 H027_2 109.5 . . ?
C5_2 C6_2 H028_2 109.5 . . ?
H026_2 C6_2 H028_2 109.5 . . ?
H027_2 C6_2 H028_2 109.5 . . ?
C5_2 C7_2 C8_2 122.24(18) . . ?
C5_2 C7_2 H7_2 118.9 . . ?
C8_2 C7_2 H7_2 118.9 . . ?
C7_2 C8_2 C1_2 120.87(19) . . ?
C7_2 C8_2 C9_2 118.57(17) . . ?
C1_2 C8_2 C9_2 120.56(17) . . ?
C8_2 C9_2 H00I_2 109.5 . . ?
C8_2 C9_2 H00J_2 109.5 . . ?
H00I_2 C9_2 H00J_2 109.5 . . ?
C8_2 C9_2 H00K_2 109.5 . . ?
H00I_2 C9_2 H00K_2 109.5 . . ?
H00J_2 C9_2 H00K_2 109.5 . . ?
B2_1 C1_3 N2_3 124.86(16) . . ?
B2_1 C1_3 C7_3 126.10(17) . . ?
N2_3 C1_3 C7_3 108.38(14) . . ?
B2_1 C1_3 Li1_1 74.21(14) . . ?
N2_3 C1_3 Li1_1 65.44(13) . . ?
C7_3 C1_3 Li1_1 128.07(16) . . ?
C1_4 N2_3 C1_3 124.39(15) . . ?
C1_4 N2_3 C3_3 114.99(15) . . ?
C1_3 N2_3 C3_3 108.32(14) . . ?
C1_4 N2_3 Li1_1 112.33(15) . . ?
C1_3 N2_3 Li1_1 73.31(13) . . ?
C3_3 N2_3 Li1_1 117.42(15) . . ?
N2_3 C3_3 C4_3 114.52(18) . . ?
N2_3 C3_3 C5_3 109.92(15) . . ?
C4_3 C3_3 C5_3 108.25(16) . . ?
N2_3 C3_3 C6_3 103.15(14) . . ?
C4_3 C3_3 C6_3 110.03(15) . . ?
C5_3 C3_3 C6_3 110.94(19) . . ?
C3_3 C4_3 H02F_3 109.5 . . ?
C3_3 C4_3 H02G_3 109.5 . . ?
H02F_3 C4_3 H02G_3 109.5 . . ?
C3_3 C4_3 H02H_3 109.5 . . ?
H02F_3 C4_3 H02H_3 109.5 . . ?
H02G_3 C4_3 H02H_3 109.5 . . ?
C3_3 C5_3 H02L_3 109.5 . . ?
C3_3 C5_3 H02M_3 109.5 . . ?
H02L_3 C5_3 H02M_3 109.5 . . ?
C3_3 C5_3 H02N_3 109.5 . . ?
H02L_3 C5_3 H02N_3 109.5 . . ?
H02M_3 C5_3 H02N_3 109.5 . . ?
C3_3 C6_3 C7_3 107.75(15) . . ?
C3_3 C6_3 H01A_3 110.2 . . ?
C7_3 C6_3 H01A_3 110.2 . . ?
C3_3 C6_3 H01B_3 110.2 . . ?
C7_3 C6_3 H01B_3 110.2 . . ?
H01A_3 C6_3 H01B_3 108.5 . . ?
C6_3 C7_3 C8_3 108.81(16) . . ?
C6_3 C7_3 C9_3 111.37(17) . . ?
C8_3 C7_3 C9_3 105.46(17) . . ?
C6_3 C7_3 C1_3 103.37(16) . . ?
C8_3 C7_3 C1_3 115.26(16) . . ?
C9_3 C7_3 C1_3 112.64(16) . . ?
C7_3 C8_3 H01Q_3 109.5 . . ?
C7_3 C8_3 H01R_3 109.5 . . ?
H01Q_3 C8_3 H01R_3 109.5 . . ?
C7_3 C8_3 H01S_3 109.5 . . ?
H01Q_3 C8_3 H01S_3 109.5 . . ?
H01R_3 C8_3 H01S_3 109.5 . . ?
C7_3 C9_3 H01T_3 109.5 . . ?
C7_3 C9_3 H01U_3 109.5 . . ?
H01T_3 C9_3 H01U_3 109.5 . . ?
C7_3 C9_3 H01V_3 109.5 . . ?
H01T_3 C9_3 H01V_3 109.5 . . ?
H01U_3 C9_3 H01V_3 109.5 . . ?
C2_4 C1_4 C9_4 117.92(19) . . ?
C2_4 C1_4 N2_3 124.39(17) . . ?
C9_4 C1_4 N2_3 117.46(17) . . ?
C6_4 C2_4 C1_4 119.93(18) . . ?
C6_4 C2_4 C3_4 116.26(18) . . ?
C1_4 C2_4 C3_4 123.80(19) . . ?
C2_4 C3_4 C5_4 110.82(17) . . ?
C2_4 C3_4 C4_4 112.26(17) . . ?
C5_4 C3_4 C4_4 109.48(18) . . ?
C2_4 C3_4 H3_4 108.0 . . ?
C5_4 C3_4 H3_4 108.0 . . ?
C4_4 C3_4 H3_4 108.0 . . ?
C3_4 C4_4 H020_4 109.5 . . ?
C3_4 C4_4 H021_4 109.5 . . ?
H020_4 C4_4 H021_4 109.5 . . ?
C3_4 C4_4 H022_4 109.5 . . ?
H020_4 C4_4 H022_4 109.5 . . ?
H021_4 C4_4 H022_4 109.5 . . ?
C3_4 C5_4 H02I_4 109.5 . . ?
C3_4 C5_4 H02J_4 109.5 . . ?
H02I_4 C5_4 H02J_4 109.5 . . ?
C3_4 C5_4 H02K_4 109.5 . . ?
H02I_4 C5_4 H02K_4 109.5 . . ?
H02J_4 C5_4 H02K_4 109.5 . . ?
C7_4 C6_4 C2_4 121.9(2) . . ?
C7_4 C6_4 H6_4 119.0 . . ?
C2_4 C6_4 H6_4 119.0 . . ?
C8_4 C7_4 C6_4 118.2(2) . . ?
C8_4 C7_4 H01O_4 120.9 . . ?
C6_4 C7_4 H01O_4 120.9 . . ?
C7_4 C8_4 C9_4 122.11(19) . . ?
C7_4 C8_4 H8_4 118.9 . . ?
C9_4 C8_4 H8_4 118.9 . . ?
C8_4 C9_4 C1_4 119.80(19) . . ?
C8_4 C9_4 C10_4 116.43(18) . . ?
C1_4 C9_4 C10_4 123.77(19) . . ?
C9_4 C10_4 C11_4 112.96(18) . . ?
C9_4 C10_4 C12_4 110.61(17) . . ?
C11_4 C10_4 C12_4 109.88(16) . . ?
C9_4 C10_4 H01P_4 107.7 . . ?
C11_4 C10_4 H01P_4 107.7 . . ?
C12_4 C10_4 H01P_4 107.7 . . ?
C10_4 C11_4 H02C_4 109.5 . . ?
C10_4 C11_4 H02D_4 109.5 . . ?
H02C_4 C11_4 H02D_4 109.5 . . ?
C10_4 C11_4 H02E_4 109.5 . . ?
H02C_4 C11_4 H02E_4 109.5 . . ?
H02D_4 C11_4 H02E_4 109.5 . . ?
C10_4 C12_4 H02R_4 109.5 . . ?
C10_4 C12_4 H02S_4 109.5 . . ?
H02R_4 C12_4 H02S_4 109.5 . . ?
C10_4 C12_4 H02T_4 109.5 . . ?
H02R_4 C12_4 H02T_4 109.5 . . ?
H02S_4 C12_4 H02T_4 109.5 . . ?
C8_5 C1_5 C2_5 116.36(17) . . ?
C8_5 C1_5 B7_1 123.52(18) . . ?
C2_5 C1_5 B7_1 120.04(16) . . ?
C8_5 C1_5 Li4_1 95.50(14) . . ?
C2_5 C1_5 Li4_1 83.15(14) . . ?
B7_1 C1_5 Li4_1 88.33(14) . . ?
C4_5 C2_5 C1_5 121.04(18) . . ?
C4_5 C2_5 C3_5 118.11(19) . . ?
C1_5 C2_5 C3_5 120.85(17) . . ?
C4_5 C2_5 Li4_1 108.09(15) . . ?
C1_5 C2_5 Li4_1 64.50(13) . . ?
C3_5 C2_5 Li4_1 97.66(14) . . ?
C2_5 C3_5 H01F_5 109.5 . . ?
C2_5 C3_5 H01G_5 109.5 . . ?
H01F_5 C3_5 H01G_5 109.5 . . ?
C2_5 C3_5 H01H_5 109.5 . . ?
H01F_5 C3_5 H01H_5 109.5 . . ?
H01G_5 C3_5 H01H_5 109.5 . . ?
C5_5 C4_5 C2_5 122.2(2) . . ?
C5_5 C4_5 H4_5 118.9 . . ?
C2_5 C4_5 H4_5 118.9 . . ?
C4_5 C5_5 C7_5 117.40(18) . . ?
C4_5 C5_5 C6_5 120.9(2) . . ?
C7_5 C5_5 C6_5 121.7(2) . . ?
C5_5 C6_5 H02O_5 109.5 . . ?
C5_5 C6_5 H02P_5 109.5 . . ?
H02O_5 C6_5 H02P_5 109.5 . . ?
C5_5 C6_5 H02Q_5 109.5 . . ?
H02O_5 C6_5 H02Q_5 109.5 . . ?
H02P_5 C6_5 H02Q_5 109.5 . . ?
C5_5 C7_5 C8_5 122.01(19) . . ?
C5_5 C7_5 H7_5 119.0 . . ?
C8_5 C7_5 H7_5 119.0 . . ?
C7_5 C8_5 C1_5 120.84(19) . . ?
C7_5 C8_5 C9_5 118.45(18) . . ?
C1_5 C8_5 C9_5 120.69(17) . . ?
C8_5 C9_5 H00A_5 109.5 . . ?
C8_5 C9_5 H00C_5 109.5 . . ?
H00A_5 C9_5 H00C_5 109.5 . . ?
C8_5 C9_5 H00F_5 109.5 . . ?
H00A_5 C9_5 H00F_5 109.5 . . ?
H00C_5 C9_5 H00F_5 109.5 . . ?
B7_1 C1_6 N2_6 124.43(15) . . ?
B7_1 C1_6 C7_6 126.70(16) . . ?
N2_6 C1_6 C7_6 108.39(14) . . ?
B7_1 C1_6 Li8_1 73.92(14) . . ?
N2_6 C1_6 Li8_1 65.54(12) . . ?
C7_6 C1_6 Li8_1 129.11(16) . . ?
C1_7 N2_6 C1_6 124.56(14) . . ?
C1_7 N2_6 C3_6 114.53(14) . . ?
C1_6 N2_6 C3_6 108.29(13) . . ?
C1_7 N2_6 Li8_1 112.13(14) . . ?
C1_6 N2_6 Li8_1 73.37(13) . . ?
C3_6 N2_6 Li8_1 118.21(15) . . ?
N2_6 C3_6 C4_6 114.52(16) . . ?
N2_6 C3_6 C5_6 109.92(15) . . ?
C4_6 C3_6 C5_6 108.44(16) . . ?
N2_6 C3_6 C6_6 103.13(14) . . ?
C4_6 C3_6 C6_6 109.57(15) . . ?
C5_6 C3_6 C6_6 111.20(17) . . ?
C3_6 C4_6 H01L_6 109.5 . . ?
C3_6 C4_6 H01M_6 109.5 . . ?
H01L_6 C4_6 H01M_6 109.5 . . ?
C3_6 C4_6 H01N_6 109.5 . . ?
H01L_6 C4_6 H01N_6 109.5 . . ?
H01M_6 C4_6 H01N_6 109.5 . . ?
C3_6 C5_6 H017_6 109.5 . . ?
C3_6 C5_6 H018_6 109.5 . . ?
H017_6 C5_6 H018_6 109.5 . . ?
C3_6 C5_6 H019_6 109.5 . . ?
H017_6 C5_6 H019_6 109.5 . . ?
H018_6 C5_6 H019_6 109.5 . . ?
C3_6 C6_6 C7_6 107.89(14) . . ?
C3_6 C6_6 H00G_6 110.1 . . ?
C7_6 C6_6 H00G_6 110.1 . . ?
C3_6 C6_6 H00H_6 110.1 . . ?
C7_6 C6_6 H00H_6 110.1 . . ?
H00G_6 C6_6 H00H_6 108.4 . . ?
C6_6 C7_6 C8_6 109.24(16) . . ?
C6_6 C7_6 C9_6 111.03(17) . . ?
C8_6 C7_6 C9_6 105.63(17) . . ?
C6_6 C7_6 C1_6 103.30(15) . . ?
C8_6 C7_6 C1_6 115.09(16) . . ?
C9_6 C7_6 C1_6 112.61(16) . . ?
C7_6 C8_6 H01I_6 109.5 . . ?
C7_6 C8_6 H01J_6 109.5 . . ?
H01I_6 C8_6 H01J_6 109.5 . . ?
C7_6 C8_6 H01K_6 109.5 . . ?
H01I_6 C8_6 H01K_6 109.5 . . ?
H01J_6 C8_6 H01K_6 109.5 . . ?
C7_6 C9_6 H01Z_6 109.5 . . ?
C7_6 C9_6 H010_6 109.5 . . ?
H01Z_6 C9_6 H010_6 109.5 . . ?
C7_6 C9_6 H011_6 109.5 . . ?
H01Z_6 C9_6 H011_6 109.5 . . ?
H010_6 C9_6 H011_6 109.5 . . ?
C2_7 C1_7 C9_7 118.36(18) . . ?
C2_7 C1_7 N2_6 124.00(16) . . ?
C9_7 C1_7 N2_6 117.35(16) . . ?
C6_7 C2_7 C1_7 119.37(17) . . ?
C6_7 C2_7 C3_7 117.15(17) . . ?
C1_7 C2_7 C3_7 123.48(18) . . ?
C2_7 C3_7 C4_7 110.32(16) . . ?
C2_7 C3_7 C5_7 112.53(16) . . ?
C4_7 C3_7 C5_7 109.78(17) . . ?
C2_7 C3_7 H3_7 108.0 . . ?
C4_7 C3_7 H3_7 108.0 . . ?
C5_7 C3_7 H3_7 108.0 . . ?
C3_7 C4_7 H012_7 109.5 . . ?
C3_7 C4_7 H013_7 109.5 . . ?
H012_7 C4_7 H013_7 109.5 . . ?
C3_7 C4_7 H015_7 109.5 . . ?
H012_7 C4_7 H015_7 109.5 . . ?
H013_7 C4_7 H015_7 109.5 . . ?
C3_7 C5_7 H029_7 109.5 . . ?
C3_7 C5_7 H02A_7 109.5 . . ?
H029_7 C5_7 H02A_7 109.5 . . ?
C3_7 C5_7 H02B_7 109.5 . . ?
H029_7 C5_7 H02B_7 109.5 . . ?
H02A_7 C5_7 H02B_7 109.5 . . ?
C7_7 C6_7 C2_7 122.06(19) . . ?
C7_7 C6_7 H6_7 119.0 . . ?
C2_7 C6_7 H6_7 119.0 . . ?
C8_7 C7_7 C6_7 118.70(19) . . ?
C8_7 C7_7 H7_7 120.6 . . ?
C6_7 C7_7 H7_7 120.6 . . ?
C7_7 C8_7 C9_7 121.79(18) . . ?
C7_7 C8_7 H8_7 119.1 . . ?
C9_7 C8_7 H8_7 119.1 . . ?
C8_7 C9_7 C1_7 119.54(17) . . ?
C8_7 C9_7 C10_7 116.07(16) . . ?
C1_7 C9_7 C10_7 124.38(18) . . ?
C9_7 C10_7 C12_7 113.21(17) . . ?
C9_7 C10_7 C11_7 110.74(16) . . ?
C12_7 C10_7 C11_7 109.59(16) . . ?
C9_7 C10_7 H10_7 107.7 . . ?
C12_7 C10_7 H10_7 107.7 . . ?
C11_7 C10_7 H10_7 107.7 . . ?
C10_7 C11_7 H023_7 109.5 . . ?
C10_7 C11_7 H024_7 109.5 . . ?
H023_7 C11_7 H024_7 109.5 . . ?
C10_7 C11_7 H025_7 109.5 . . ?
H023_7 C11_7 H025_7 109.5 . . ?
H024_7 C11_7 H025_7 109.5 . . ?
C10_7 C12_7 H01C_7 109.5 . . ?
C10_7 C12_7 H01D_7 109.5 . . ?
H01C_7 C12_7 H01D_7 109.5 . . ?
C10_7 C12_7 H01E_7 109.5 . . ?
H01C_7 C12_7 H01E_7 109.5 . . ?
H01D_7 C12_7 H01E_7 109.5 . . ?
C4_11 O1_11 C1_11 109.7(10) . . ?
C4_11 O1_11 Li5_1 122.4(8) . . ?
C1_11 O1_11 Li5_1 127.8(8) . . ?
O1_11 C1_11 C2_11 107.0(13) . . ?
O1_11 C1_11 H1A_11 110.3 . . ?
C2_11 C1_11 H1A_11 110.3 . . ?
O1_11 C1_11 H1B_11 110.3 . . ?
C2_11 C1_11 H1B_11 110.3 . . ?
H1A_11 C1_11 H1B_11 108.6 . . ?
C1_11 C2_11 C3_11 102.5(13) . . ?
C1_11 C2_11 H2A_11 111.3 . . ?
C3_11 C2_11 H2A_11 111.3 . . ?
C1_11 C2_11 H2B_11 111.3 . . ?
C3_11 C2_11 H2B_11 111.3 . . ?
H2A_11 C2_11 H2B_11 109.2 . . ?
C4_11 C3_11 C2_11 103.7(11) . . ?
C4_11 C3_11 H3A_11 111.0 . . ?
C2_11 C3_11 H3A_11 111.0 . . ?
C4_11 C3_11 H3B_11 111.0 . . ?
C2_11 C3_11 H3B_11 111.0 . . ?
H3A_11 C3_11 H3B_11 109.0 . . ?
O1_11 C4_11 C3_11 107.1(9) . . ?
O1_11 C4_11 H4A_11 110.3 . . ?
C3_11 C4_11 H4A_11 110.3 . . ?
O1_11 C4_11 H4B_11 110.3 . . ?
C3_11 C4_11 H4B_11 110.3 . . ?
H4A_11 C4_11 H4B_11 108.6 . . ?
C4_12 O1_12 C1_12 109.7(3) . . ?
C4_12 O1_12 Li5_1 130.6(3) . . ?
C1_12 O1_12 Li5_1 119.3(3) . . ?
O1_12 C1_12 C2_12 105.9(3) . . ?
O1_12 C1_12 H1A_12 110.6 . . ?
C2_12 C1_12 H1A_12 110.6 . . ?
O1_12 C1_12 H1B_12 110.6 . . ?
C2_12 C1_12 H1B_12 110.6 . . ?
H1A_12 C1_12 H1B_12 108.7 . . ?
C1_12 C2_12 C3_12 102.0(4) . . ?
C1_12 C2_12 H2A_12 111.4 . . ?
C3_12 C2_12 H2A_12 111.4 . . ?
C1_12 C2_12 H2B_12 111.4 . . ?
C3_12 C2_12 H2B_12 111.4 . . ?
H2A_12 C2_12 H2B_12 109.2 . . ?
C4_12 C3_12 C2_12 101.8(5) . . ?
C4_12 C3_12 H3A_12 111.4 . . ?
C2_12 C3_12 H3A_12 111.4 . . ?
C4_12 C3_12 H3B_12 111.4 . . ?
C2_12 C3_12 H3B_12 111.4 . . ?
H3A_12 C3_12 H3B_12 109.3 . . ?
O1_12 C4_12 C3_12 105.3(4) . . ?
O1_12 C4_12 H4A_12 110.7 . . ?
C3_12 C4_12 H4A_12 110.7 . . ?
O1_12 C4_12 H4B_12 110.7 . . ?
C3_12 C4_12 H4B_12 110.7 . . ?
H4A_12 C4_12 H4B_12 108.8 . . ?
C1_13 O1_13 C4_13 105.3(16) . . ?
C1_13 O1_13 Li8_1 130.9(16) . . ?
C4_13 O1_13 Li8_1 123.6(15) . . ?
O1_13 C1_13 C2_13 108.9(14) . . ?
O1_13 C1_13 H1A_13 109.9 . . ?
C2_13 C1_13 H1A_13 109.9 . . ?
O1_13 C1_13 H1B_13 109.9 . . ?
C2_13 C1_13 H1B_13 109.9 . . ?
H1A_13 C1_13 H1B_13 108.3 . . ?
C3_13 C2_13 C1_13 102.4(12) . . ?
C3_13 C2_13 H2A_13 111.3 . . ?
C1_13 C2_13 H2A_13 111.3 . . ?
C3_13 C2_13 H2B_13 111.3 . . ?
C1_13 C2_13 H2B_13 111.3 . . ?
H2A_13 C2_13 H2B_13 109.2 . . ?
C2_13 C3_13 C4_13 106.7(14) . . ?
C2_13 C3_13 H3A_13 110.4 . . ?
C4_13 C3_13 H3A_13 110.4 . . ?
C2_13 C3_13 H3B_13 110.4 . . ?
C4_13 C3_13 H3B_13 110.4 . . ?
H3A_13 C3_13 H3B_13 108.6 . . ?
O1_13 C4_13 C3_13 102.8(16) . . ?
O1_13 C4_13 H4A_13 111.2 . . ?
C3_13 C4_13 H4A_13 111.2 . . ?
O1_13 C4_13 H4B_13 111.2 . . ?
C3_13 C4_13 H4B_13 111.2 . . ?
H4A_13 C4_13 H4B_13 109.1 . . ?
C4_14 O1_14 C1_14 109.2(7) . . ?
C4_14 O1_14 Li8_1 118.4(8) . . ?
C1_14 O1_14 Li8_1 129.8(11) . . ?
O1_14 C1_14 C2_14 105.5(7) . . ?
O1_14 C1_14 H1A_14 110.6 . . ?
C2_14 C1_14 H1A_14 110.6 . . ?
O1_14 C1_14 H1B_14 110.6 . . ?
C2_14 C1_14 H1B_14 110.6 . . ?
H1A_14 C1_14 H1B_14 108.8 . . ?
C3_14 C2_14 C1_14 104.6(6) . . ?
C3_14 C2_14 H2A_14 110.8 . . ?
C1_14 C2_14 H2A_14 110.8 . . ?
C3_14 C2_14 H2B_14 110.8 . . ?
C1_14 C2_14 H2B_14 110.8 . . ?
H2A_14 C2_14 H2B_14 108.9 . . ?
C2_14 C3_14 C4_14 100.0(7) . . ?
C2_14 C3_14 H3A_14 111.8 . . ?
C4_14 C3_14 H3A_14 111.8 . . ?
C2_14 C3_14 H3B_14 111.8 . . ?
C4_14 C3_14 H3B_14 111.8 . . ?
H3A_14 C3_14 H3B_14 109.5 . . ?
O1_14 C4_14 C3_14 105.3(9) . . ?
O1_14 C4_14 H4A_14 110.7 . . ?
C3_14 C4_14 H4A_14 110.7 . . ?
O1_14 C4_14 H4B_14 110.7 . . ?
C3_14 C4_14 H4B_14 110.7 . . ?
H4A_14 C4_14 H4B_14 108.8 . . ?
C1_15 O1_15 C4_15 104.1(7) . . ?
C1_15 O1_15 Li1_1 134.5(6) . . ?
C4_15 O1_15 Li1_1 121.3(7) . . ?
O1_15 C1_15 C2_15 106.5(6) . . ?
O1_15 C1_15 H1A_15 110.4 . . ?
C2_15 C1_15 H1A_15 110.4 . . ?
O1_15 C1_15 H1B_15 110.4 . . ?
C2_15 C1_15 H1B_15 110.4 . . ?
H1A_15 C1_15 H1B_15 108.6 . . ?
C1_15 C2_15 C3_15 104.0(5) . . ?
C1_15 C2_15 H2A_15 111.0 . . ?
C3_15 C2_15 H2A_15 111.0 . . ?
C1_15 C2_15 H2B_15 111.0 . . ?
C3_15 C2_15 H2B_15 111.0 . . ?
H2A_15 C2_15 H2B_15 109.0 . . ?
C4_15 C3_15 C2_15 104.1(6) . . ?
C4_15 C3_15 H3A_15 110.9 . . ?
C2_15 C3_15 H3A_15 110.9 . . ?
C4_15 C3_15 H3B_15 110.9 . . ?
C2_15 C3_15 H3B_15 110.9 . . ?
H3A_15 C3_15 H3B_15 109.0 . . ?
O1_15 C4_15 C3_15 104.3(6) . . ?
O1_15 C4_15 H4A_15 110.9 . . ?
C3_15 C4_15 H4A_15 110.9 . . ?
O1_15 C4_15 H4B_15 110.9 . . ?
C3_15 C4_15 H4B_15 110.9 . . ?
H4A_15 C4_15 H4B_15 108.9 . . ?
C4_16 O1_16 C1_16 109.4(15) . . ?
C4_16 O1_16 Li1_1 116.9(14) . . ?
C1_16 O1_16 Li1_1 130.9(19) . . ?
O1_16 C1_16 C2_16 104.4(12) . . ?
O1_16 C1_16 H1A_16 110.9 . . ?
C2_16 C1_16 H1A_16 110.9 . . ?
O1_16 C1_16 H1B_16 110.9 . . ?
C2_16 C1_16 H1B_16 110.9 . . ?
H1A_16 C1_16 H1B_16 108.9 . . ?
C1_16 C2_16 C3_16 108.9(12) . . ?
C1_16 C2_16 H2A_16 109.9 . . ?
C3_16 C2_16 H2A_16 109.9 . . ?
C1_16 C2_16 H2B_16 109.9 . . ?
C3_16 C2_16 H2B_16 109.9 . . ?
H2A_16 C2_16 H2B_16 108.3 . . ?
C2_16 C3_16 C4_16 102.7(13) . . ?
C2_16 C3_16 H3A_16 111.2 . . ?
C4_16 C3_16 H3A_16 111.2 . . ?
C2_16 C3_16 H3B_16 111.2 . . ?
C4_16 C3_16 H3B_16 111.2 . . ?
H3A_16 C3_16 H3B_16 109.1 . . ?
O1_16 C4_16 C3_16 105.7(16) . . ?
O1_16 C4_16 H4A_16 110.6 . . ?
C3_16 C4_16 H4A_16 110.6 . . ?
O1_16 C4_16 H4B_16 110.6 . . ?
C3_16 C4_16 H4B_16 110.6 . . ?
H4A_16 C4_16 H4B_16 108.7 . . ?

loop_
_geom_bond_atom_site_label_1
_geom_bond_atom_site_label_2
_geom_bond_distance
_geom_bond_site_symmetry_2
_geom_bond_publ_flag
Li1_1 O1_16 1.92(3) . ?
Li1_1 O1_15 1.944(11) . ?
Li1_1 N2_3 2.073(4) . ?
Li1_1 C1_3 2.183(4) . ?
Li1_1 B2_1 2.275(4) . ?
Li1_1 S3_1 2.341(3) . ?
B2_1 C1_3 1.468(3) . ?
B2_1 C1_2 1.614(3) . ?
B2_1 S3_1 1.905(2) . ?
Li4_1 S3_1 2.390(3) . ?
Li4_1 C1_5 2.409(4) . ?
Li4_1 S6_1 2.415(4) . ?
Li4_1 C1_2 2.419(4) . ?
Li4_1 C2_5 2.650(4) . ?
Li4_1 Li5_1 2.725(5) . ?
Li4_1 C2_2 2.732(4) . ?
Li5_1 O1_11 1.832(14) . ?
Li5_1 O1_12 1.877(6) . ?
Li5_1 S3_1 2.320(4) . ?
Li5_1 S6_1 2.334(4) . ?
S6_1 B7_1 1.901(2) . ?
S6_1 Li8_1 2.344(3) . ?
B7_1 C1_6 1.467(3) . ?
B7_1 C1_5 1.611(3) . ?
B7_1 Li8_1 2.274(4) . ?
Li8_1 O1_14 1.934(12) . ?
Li8_1 O1_13 1.99(2) . ?
Li8_1 N2_6 2.081(4) . ?
Li8_1 C1_6 2.191(4) . ?
C1_2 C8_2 1.417(3) . ?
C1_2 C2_2 1.425(3) . ?
C2_2 C4_2 1.396(3) . ?
C2_2 C3_2 1.511(3) . ?
C3_2 H01W_2 0.9800 . ?
C3_2 H01X_2 0.9800 . ?
C3_2 H01Y_2 0.9800 . ?
C4_2 C5_2 1.387(3) . ?
C4_2 H4_2 0.9500 . ?
C5_2 C7_2 1.387(3) . ?
C5_2 C6_2 1.516(3) . ?
C6_2 H026_2 0.9800 . ?
C6_2 H027_2 0.9800 . ?
C6_2 H028_2 0.9800 . ?
C7_2 C8_2 1.397(3) . ?
C7_2 H7_2 0.9500 . ?
C8_2 C9_2 1.505(3) . ?
C9_2 H00I_2 0.9800 . ?
C9_2 H00J_2 0.9800 . ?
C9_2 H00K_2 0.9800 . ?
C1_3 N2_3 1.502(2) . ?
C1_3 C7_3 1.550(3) . ?
N2_3 C1_4 1.452(3) . ?
N2_3 C3_3 1.517(2) . ?
C3_3 C4_3 1.527(3) . ?
C3_3 C5_3 1.533(3) . ?
C3_3 C6_3 1.535(3) . ?
C4_3 H02F_3 0.9800 . ?
C4_3 H02G_3 0.9800 . ?
C4_3 H02H_3 0.9800 . ?
C5_3 H02L_3 0.9800 . ?
C5_3 H02M_3 0.9800 . ?
C5_3 H02N_3 0.9800 . ?
C6_3 C7_3 1.537(3) . ?
C6_3 H01A_3 0.9900 . ?
C6_3 H01B_3 0.9900 . ?
C7_3 C8_3 1.539(3) . ?
C7_3 C9_3 1.539(3) . ?
C8_3 H01Q_3 0.9800 . ?
C8_3 H01R_3 0.9800 . ?
C8_3 H01S_3 0.9800 . ?
C9_3 H01T_3 0.9800 . ?
C9_3 H01U_3 0.9800 . ?
C9_3 H01V_3 0.9800 . ?
C1_4 C2_4 1.410(3) . ?
C1_4 C9_4 1.423(3) . ?
C2_4 C6_4 1.400(3) . ?
C2_4 C3_4 1.518(3) . ?
C3_4 C5_4 1.529(3) . ?
C3_4 C4_4 1.538(3) . ?
C3_4 H3_4 1.0000 . ?
C4_4 H020_4 0.9800 . ?
C4_4 H021_4 0.9800 . ?
C4_4 H022_4 0.9800 . ?
C5_4 H02I_4 0.9800 . ?
C5_4 H02J_4 0.9800 . ?
C5_4 H02K_4 0.9800 . ?
C6_4 C7_4 1.386(3) . ?
C6_4 H6_4 0.9500 . ?
C7_4 C8_4 1.381(3) . ?
C7_4 H01O_4 0.9500 . ?
C8_4 C9_4 1.395(3) . ?
C8_4 H8_4 0.9500 . ?
C9_4 C10_4 1.522(3) . ?
C10_4 C11_4 1.534(3) . ?
C10_4 C12_4 1.536(3) . ?
C10_4 H01P_4 1.0000 . ?
C11_4 H02C_4 0.9800 . ?
C11_4 H02D_4 0.9800 . ?
C11_4 H02E_4 0.9800 . ?
C12_4 H02R_4 0.9800 . ?
C12_4 H02S_4 0.9800 . ?
C12_4 H02T_4 0.9800 . ?
C1_5 C8_5 1.414(3) . ?
C1_5 C2_5 1.428(3) . ?
C2_5 C4_5 1.391(3) . ?
C2_5 C3_5 1.512(3) . ?
C3_5 H01F_5 0.9800 . ?
C3_5 H01G_5 0.9800 . ?
C3_5 H01H_5 0.9800 . ?
C4_5 C5_5 1.387(3) . ?
C4_5 H4_5 0.9500 . ?
C5_5 C7_5 1.394(3) . ?
C5_5 C6_5 1.512(3) . ?
C6_5 H02O_5 0.9800 . ?
C6_5 H02P_5 0.9800 . ?
C6_5 H02Q_5 0.9800 . ?
C7_5 C8_5 1.402(3) . ?
C7_5 H7_5 0.9500 . ?
C8_5 C9_5 1.500(3) . ?
C9_5 H00A_5 0.9800 . ?
C9_5 H00C_5 0.9800 . ?
C9_5 H00F_5 0.9800 . ?
C1_6 N2_6 1.503(2) . ?
C1_6 C7_6 1.552(2) . ?
N2_6 C1_7 1.452(2) . ?
N2_6 C3_6 1.517(2) . ?
C3_6 C4_6 1.527(3) . ?
C3_6 C5_6 1.529(3) . ?
C3_6 C6_6 1.535(3) . ?
C4_6 H01L_6 0.9800 . ?
C4_6 H01M_6 0.9800 . ?
C4_6 H01N_6 0.9800 . ?
C5_6 H017_6 0.9800 . ?
C5_6 H018_6 0.9800 . ?
C5_6 H019_6 0.9800 . ?
C6_6 C7_6 1.537(3) . ?
C6_6 H00G_6 0.9900 . ?
C6_6 H00H_6 0.9900 . ?
C7_6 C8_6 1.539(3) . ?
C7_6 C9_6 1.543(3) . ?
C8_6 H01I_6 0.9800 . ?
C8_6 H01J_6 0.9800 . ?
C8_6 H01K_6 0.9800 . ?
C9_6 H01Z_6 0.9800 . ?
C9_6 H010_6 0.9800 . ?
C9_6 H011_6 0.9800 . ?
C1_7 C2_7 1.417(3) . ?
C1_7 C9_7 1.421(2) . ?
C2_7 C6_7 1.397(3) . ?
C2_7 C3_7 1.522(2) . ?
C3_7 C4_7 1.531(3) . ?
C3_7 C5_7 1.536(3) . ?
C3_7 H3_7 1.0000 . ?
C4_7 H012_7 0.9800 . ?
C4_7 H013_7 0.9800 . ?
C4_7 H015_7 0.9800 . ?
C5_7 H029_7 0.9800 . ?
C5_7 H02A_7 0.9800 . ?
C5_7 H02B_7 0.9800 . ?
C6_7 C7_7 1.381(3) . ?
C6_7 H6_7 0.9500 . ?
C7_7 C8_7 1.378(3) . ?
C7_7 H7_7 0.9500 . ?
C8_7 C9_7 1.398(3) . ?
C8_7 H8_7 0.9500 . ?
C9_7 C10_7 1.520(3) . ?
C10_7 C12_7 1.529(3) . ?
C10_7 C11_7 1.532(3) . ?
C10_7 H10_7 1.0000 . ?
C11_7 H023_7 0.9800 . ?
C11_7 H024_7 0.9800 . ?
C11_7 H025_7 0.9800 . ?
C12_7 H01C_7 0.9800 . ?
C12_7 H01D_7 0.9800 . ?
C12_7 H01E_7 0.9800 . ?
O1_11 C4_11 1.434(12) . ?
O1_11 C1_11 1.435(13) . ?
C1_11 C2_11 1.494(18) . ?
C1_11 H1A_11 0.9900 . ?
C1_11 H1B_11 0.9900 . ?
C2_11 C3_11 1.538(18) . ?
C2_11 H2A_11 0.9900 . ?
C2_11 H2B_11 0.9900 . ?
C3_11 C4_11 1.520(12) . ?
C3_11 H3A_11 0.9900 . ?
C3_11 H3B_11 0.9900 . ?
C4_11 H4A_11 0.9900 . ?
C4_11 H4B_11 0.9900 . ?
O1_12 C4_12 1.440(5) . ?
O1_12 C1_12 1.441(4) . ?
C1_12 C2_12 1.519(5) . ?
C1_12 H1A_12 0.9900 . ?
C1_12 H1B_12 0.9900 . ?
C2_12 C3_12 1.523(9) . ?
C2_12 H2A_12 0.9900 . ?
C2_12 H2B_12 0.9900 . ?
C3_12 C4_12 1.504(8) . ?
C3_12 H3A_12 0.9900 . ?
C3_12 H3B_12 0.9900 . ?
C4_12 H4A_12 0.9900 . ?
C4_12 H4B_12 0.9900 . ?
O1_13 C1_13 1.434(18) . ?
O1_13 C4_13 1.448(16) . ?
C1_13 C2_13 1.514(15) . ?
C1_13 H1A_13 0.9900 . ?
C1_13 H1B_13 0.9900 . ?
C2_13 C3_13 1.510(15) . ?
C2_13 H2A_13 0.9900 . ?
C2_13 H2B_13 0.9900 . ?
C3_13 C4_13 1.521(16) . ?
C3_13 H3A_13 0.9900 . ?
C3_13 H3B_13 0.9900 . ?
C4_13 H4A_13 0.9900 . ?
C4_13 H4B_13 0.9900 . ?
O1_14 C4_14 1.438(9) . ?
O1_14 C1_14 1.445(11) . ?
C1_14 C2_14 1.525(9) . ?
C1_14 H1A_14 0.9900 . ?
C1_14 H1B_14 0.9900 . ?
C2_14 C3_14 1.516(8) . ?
C2_14 H2A_14 0.9900 . ?
C2_14 H2B_14 0.9900 . ?
C3_14 C4_14 1.524(9) . ?
C3_14 H3A_14 0.9900 . ?
C3_14 H3B_14 0.9900 . ?
C4_14 H4A_14 0.9900 . ?
C4_14 H4B_14 0.9900 . ?
O1_15 C1_15 1.441(10) . ?
O1_15 C4_15 1.448(8) . ?
C1_15 C2_15 1.519(7) . ?
C1_15 H1A_15 0.9900 . ?
C1_15 H1B_15 0.9900 . ?
C2_15 C3_15 1.534(7) . ?
C2_15 H2A_15 0.9900 . ?
C2_15 H2B_15 0.9900 . ?
C3_15 C4_15 1.531(8) . ?
C3_15 H3A_15 0.9900 . ?
C3_15 H3B_15 0.9900 . ?
C4_15 H4A_15 0.9900 . ?
C4_15 H4B_15 0.9900 . ?
O1_16 C4_16 1.442(17) . ?
O1_16 C1_16 1.452(17) . ?
C1_16 C2_16 1.504(14) . ?
C1_16 H1A_16 0.9900 . ?
C1_16 H1B_16 0.9900 . ?
C2_16 C3_16 1.512(16) . ?
C2_16 H2A_16 0.9900 . ?
C2_16 H2B_16 0.9900 . ?
C3_16 C4_16 1.512(16) . ?
C3_16 H3A_16 0.9900 . ?
C3_16 H3B_16 0.9900 . ?
C4_16 H4A_16 0.9900 . ?
C4_16 H4B_16 0.9900 . ?

loop_
_geom_torsion_atom_site_label_1
_geom_torsion_atom_site_label_2
_geom_torsion_atom_site_label_3
_geom_torsion_atom_site_label_4
_geom_torsion
_geom_torsion_site_symmetry_1
_geom_torsion_site_symmetry_2
_geom_torsion_site_symmetry_3
_geom_torsion_site_symmetry_4
_geom_torsion_publ_flag
C1_3 B2_1 C1_2 C8_2 87.6(2) . . . . ?
S3_1 B2_1 C1_2 C8_2 -100.62(18) . . . . ?
Li1_1 B2_1 C1_2 C8_2 178.33(18) . . . . ?
C1_3 B2_1 C1_2 C2_2 -95.9(2) . . . . ?
S3_1 B2_1 C1_2 C2_2 76.0(2) . . . . ?
Li1_1 B2_1 C1_2 C2_2 -5.1(3) . . . . ?
C1_3 B2_1 C1_2 Li4_1 179.8(2) . . . . ?
S3_1 B2_1 C1_2 Li4_1 -8.42(15) . . . . ?
Li1_1 B2_1 C1_2 Li4_1 -89.5(2) . . . . ?
C8_2 C1_2 C2_2 C4_2 -3.7(3) . . . . ?
B2_1 C1_2 C2_2 C4_2 179.49(17) . . . . ?
Li4_1 C1_2 C2_2 C4_2 -95.68(19) . . . . ?
C8_2 C1_2 C2_2 C3_2 176.62(17) . . . . ?
B2_1 C1_2 C2_2 C3_2 -0.2(3) . . . . ?
Li4_1 C1_2 C2_2 C3_2 84.64(19) . . . . ?
C8_2 C1_2 C2_2 Li4_1 91.98(17) . . . . ?
B2_1 C1_2 C2_2 Li4_1 -84.84(17) . . . . ?
C1_2 C2_2 C4_2 C5_2 0.5(3) . . . . ?
C3_2 C2_2 C4_2 C5_2 -179.79(18) . . . . ?
Li4_1 C2_2 C4_2 C5_2 -67.5(2) . . . . ?
C2_2 C4_2 C5_2 C7_2 2.4(3) . . . . ?
C2_2 C4_2 C5_2 C6_2 -176.46(18) . . . . ?
C4_2 C5_2 C7_2 C8_2 -2.0(3) . . . . ?
C6_2 C5_2 C7_2 C8_2 176.84(18) . . . . ?
C5_2 C7_2 C8_2 C1_2 -1.3(3) . . . . ?
C5_2 C7_2 C8_2 C9_2 177.45(17) . . . . ?
C2_2 C1_2 C8_2 C7_2 4.1(3) . . . . ?
B2_1 C1_2 C8_2 C7_2 -179.20(17) . . . . ?
Li4_1 C1_2 C8_2 C7_2 91.83(19) . . . . ?
C2_2 C1_2 C8_2 C9_2 -174.69(16) . . . . ?
B2_1 C1_2 C8_2 C9_2 2.0(3) . . . . ?
Li4_1 C1_2 C8_2 C9_2 -86.94(19) . . . . ?
C1_2 B2_1 C1_3 N2_3 172.29(17) . . . . ?
S3_1 B2_1 C1_3 N2_3 1.0(3) . . . . ?
Li1_1 B2_1 C1_3 N2_3 43.66(19) . . . . ?
C1_2 B2_1 C1_3 C7_3 2.7(3) . . . . ?
S3_1 B2_1 C1_3 C7_3 -168.58(15) . . . . ?
Li1_1 B2_1 C1_3 C7_3 -125.9(2) . . . . ?
C1_2 B2_1 C1_3 Li1_1 128.6(2) . . . . ?
S3_1 B2_1 C1_3 Li1_1 -42.65(17) . . . . ?
B2_1 C1_3 N2_3 C1_4 59.1(3) . . . . ?
C7_3 C1_3 N2_3 C1_4 -129.78(17) . . . . ?
Li1_1 C1_3 N2_3 C1_4 105.98(18) . . . . ?
B2_1 C1_3 N2_3 C3_3 -160.95(18) . . . . ?
C7_3 C1_3 N2_3 C3_3 10.2(2) . . . . ?
Li1_1 C1_3 N2_3 C3_3 -114.03(17) . . . . ?
B2_1 C1_3 N2_3 Li1_1 -46.9(2) . . . . ?
C7_3 C1_3 N2_3 Li1_1 124.23(17) . . . . ?
C1_4 N2_3 C3_3 C4_3 -0.3(2) . . . . ?
C1_3 N2_3 C3_3 C4_3 -144.42(16) . . . . ?
Li1_1 N2_3 C3_3 C4_3 135.31(17) . . . . ?
C1_4 N2_3 C3_3 C5_3 -122.35(19) . . . . ?
C1_3 N2_3 C3_3 C5_3 93.47(19) . . . . ?
Li1_1 N2_3 C3_3 C5_3 13.2(2) . . . . ?
C1_4 N2_3 C3_3 C6_3 119.29(18) . . . . ?
C1_3 N2_3 C3_3 C6_3 -24.9(2) . . . . ?
Li1_1 N2_3 C3_3 C6_3 -105.15(18) . . . . ?
N2_3 C3_3 C6_3 C7_3 30.8(2) . . . . ?
C4_3 C3_3 C6_3 C7_3 153.42(17) . . . . ?
C5_3 C3_3 C6_3 C7_3 -86.82(19) . . . . ?
C3_3 C6_3 C7_3 C8_3 -147.60(18) . . . . ?
C3_3 C6_3 C7_3 C9_3 96.57(19) . . . . ?
C3_3 C6_3 C7_3 C1_3 -24.6(2) . . . . ?
B2_1 C1_3 C7_3 C6_3 179.85(19) . . . . ?
N2_3 C1_3 C7_3 C6_3 8.8(2) . . . . ?
Li1_1 C1_3 C7_3 C6_3 81.6(2) . . . . ?
B2_1 C1_3 C7_3 C8_3 -61.6(3) . . . . ?
N2_3 C1_3 C7_3 C8_3 127.42(18) . . . . ?
Li1_1 C1_3 C7_3 C8_3 -159.80(19) . . . . ?
B2_1 C1_3 C7_3 C9_3 59.5(2) . . . . ?
N2_3 C1_3 C7_3 C9_3 -111.50(18) . . . . ?
Li1_1 C1_3 C7_3 C9_3 -38.7(3) . . . . ?
C1_3 N2_3 C1_4 C2_4 48.7(3) . . . . ?
C3_3 N2_3 C1_4 C2_4 -89.0(2) . . . . ?
Li1_1 N2_3 C1_4 C2_4 133.25(18) . . . . ?
C1_3 N2_3 C1_4 C9_4 -137.01(17) . . . . ?
C3_3 N2_3 C1_4 C9_4 85.32(19) . . . . ?
Li1_1 N2_3 C1_4 C9_4 -52.5(2) . . . . ?
C9_4 C1_4 C2_4 C6_4 -3.5(3) . . . . ?
N2_3 C1_4 C2_4 C6_4 170.76(17) . . . . ?
C9_4 C1_4 C2_4 C3_4 177.69(17) . . . . ?
N2_3 C1_4 C2_4 C3_4 -8.0(3) . . . . ?
C6_4 C2_4 C3_4 C5_4 56.9(2) . . . . ?
C1_4 C2_4 C3_4 C5_4 -124.2(2) . . . . ?
C6_4 C2_4 C3_4 C4_4 -65.9(2) . . . . ?
C1_4 C2_4 C3_4 C4_4 113.0(2) . . . . ?
C1_4 C2_4 C6_4 C7_4 0.3(3) . . . . ?
C3_4 C2_4 C6_4 C7_4 179.24(18) . . . . ?
C2_4 C6_4 C7_4 C8_4 2.6(3) . . . . ?
C6_4 C7_4 C8_4 C9_4 -2.3(3) . . . . ?
C7_4 C8_4 C9_4 C1_4 -0.9(3) . . . . ?
C7_4 C8_4 C9_4 C10_4 178.16(18) . . . . ?
C2_4 C1_4 C9_4 C8_4 3.8(3) . . . . ?
N2_3 C1_4 C9_4 C8_4 -170.91(16) . . . . ?
C2_4 C1_4 C9_4 C10_4 -175.19(17) . . . . ?
N2_3 C1_4 C9_4 C10_4 10.1(3) . . . . ?
C8_4 C9_4 C10_4 C11_4 58.2(2) . . . . ?
C1_4 C9_4 C10_4 C11_4 -122.9(2) . . . . ?
C8_4 C9_4 C10_4 C12_4 -65.5(2) . . . . ?
C1_4 C9_4 C10_4 C12_4 113.5(2) . . . . ?
C1_6 B7_1 C1_5 C8_5 87.7(2) . . . . ?
S6_1 B7_1 C1_5 C8_5 -100.22(19) . . . . ?
Li8_1 B7_1 C1_5 C8_5 178.49(18) . . . . ?
C1_6 B7_1 C1_5 C2_5 -95.7(2) . . . . ?
S6_1 B7_1 C1_5 C2_5 76.4(2) . . . . ?
Li8_1 B7_1 C1_5 C2_5 -4.9(3) . . . . ?
C1_6 B7_1 C1_5 Li4_1 -176.8(2) . . . . ?
S6_1 B7_1 C1_5 Li4_1 -4.72(15) . . . . ?
Li8_1 B7_1 C1_5 Li4_1 -86.0(2) . . . . ?
C8_5 C1_5 C2_5 C4_5 -3.8(3) . . . . ?
B7_1 C1_5 C2_5 C4_5 179.36(17) . . . . ?
Li4_1 C1_5 C2_5 C4_5 -96.56(19) . . . . ?
C8_5 C1_5 C2_5 C3_5 176.29(17) . . . . ?
B7_1 C1_5 C2_5 C3_5 -0.6(3) . . . . ?
Li4_1 C1_5 C2_5 C3_5 83.52(18) . . . . ?
C8_5 C1_5 C2_5 Li4_1 92.77(17) . . . . ?
B7_1 C1_5 C2_5 Li4_1 -84.07(17) . . . . ?
C1_5 C2_5 C4_5 C5_5 0.3(3) . . . . ?
C3_5 C2_5 C4_5 C5_5 -179.75(18) . . . . ?
Li4_1 C2_5 C4_5 C5_5 -70.3(2) . . . . ?
C2_5 C4_5 C5_5 C7_5 2.5(3) . . . . ?
C2_5 C4_5 C5_5 C6_5 -176.14(19) . . . . ?
C4_5 C5_5 C7_5 C8_5 -1.8(3) . . . . ?
C6_5 C5_5 C7_5 C8_5 176.83(19) . . . . ?
C5_5 C7_5 C8_5 C1_5 -1.8(3) . . . . ?
C5_5 C7_5 C8_5 C9_5 176.87(18) . . . . ?
C2_5 C1_5 C8_5 C7_5 4.5(3) . . . . ?
B7_1 C1_5 C8_5 C7_5 -178.82(17) . . . . ?
Li4_1 C1_5 C8_5 C7_5 89.5(2) . . . . ?
C2_5 C1_5 C8_5 C9_5 -174.13(16) . . . . ?
B7_1 C1_5 C8_5 C9_5 2.6(3) . . . . ?
Li4_1 C1_5 C8_5 C9_5 -89.06(19) . . . . ?
C1_5 B7_1 C1_6 N2_6 172.61(17) . . . . ?
S6_1 B7_1 C1_6 N2_6 1.1(3) . . . . ?
Li8_1 B7_1 C1_6 N2_6 43.94(19) . . . . ?
C1_5 B7_1 C1_6 C7_6 1.5(3) . . . . ?
S6_1 B7_1 C1_6 C7_6 -170.01(15) . . . . ?
Li8_1 B7_1 C1_6 C7_6 -127.2(2) . . . . ?
C1_5 B7_1 C1_6 Li8_1 128.7(2) . . . . ?
S6_1 B7_1 C1_6 Li8_1 -42.85(16) . . . . ?
B7_1 C1_6 N2_6 C1_7 58.7(3) . . . . ?
C7_6 C1_6 N2_6 C1_7 -128.84(17) . . . . ?
Li8_1 C1_6 N2_6 C1_7 105.77(18) . . . . ?
B7_1 C1_6 N2_6 C3_6 -161.99(18) . . . . ?
C7_6 C1_6 N2_6 C3_6 10.50(19) . . . . ?
Li8_1 C1_6 N2_6 C3_6 -114.89(16) . . . . ?
B7_1 C1_6 N2_6 Li8_1 -47.1(2) . . . . ?
C7_6 C1_6 N2_6 Li8_1 125.39(17) . . . . ?
C1_7 N2_6 C3_6 C4_6 -0.1(2) . . . . ?
C1_6 N2_6 C3_6 C4_6 -144.00(15) . . . . ?
Li8_1 N2_6 C3_6 C4_6 135.48(17) . . . . ?
C1_7 N2_6 C3_6 C5_6 -122.51(17) . . . . ?
C1_6 N2_6 C3_6 C5_6 93.64(17) . . . . ?
Li8_1 N2_6 C3_6 C5_6 13.1(2) . . . . ?
C1_7 N2_6 C3_6 C6_6 118.84(17) . . . . ?
C1_6 N2_6 C3_6 C6_6 -25.02(19) . . . . ?
Li8_1 N2_6 C3_6 C6_6 -105.54(18) . . . . ?
N2_6 C3_6 C6_6 C7_6 30.8(2) . . . . ?
C4_6 C3_6 C6_6 C7_6 153.18(17) . . . . ?
C5_6 C3_6 C6_6 C7_6 -86.95(19) . . . . ?
C3_6 C6_6 C7_6 C8_6 -147.36(17) . . . . ?
C3_6 C6_6 C7_6 C9_6 96.54(19) . . . . ?
C3_6 C6_6 C7_6 C1_6 -24.4(2) . . . . ?
B7_1 C1_6 C7_6 C6_6 -179.22(19) . . . . ?
N2_6 C1_6 C7_6 C6_6 8.51(19) . . . . ?
Li8_1 C1_6 C7_6 C6_6 81.5(2) . . . . ?
B7_1 C1_6 C7_6 C8_6 -60.2(3) . . . . ?
N2_6 C1_6 C7_6 C8_6 127.49(18) . . . . ?
Li8_1 C1_6 C7_6 C8_6 -159.49(19) . . . . ?
B7_1 C1_6 C7_6 C9_6 60.9(2) . . . . ?
N2_6 C1_6 C7_6 C9_6 -111.36(17) . . . . ?
Li8_1 C1_6 C7_6 C9_6 -38.3(3) . . . . ?
C1_6 N2_6 C1_7 C2_7 48.3(2) . . . . ?
C3_6 N2_6 C1_7 C2_7 -88.8(2) . . . . ?
Li8_1 N2_6 C1_7 C2_7 132.89(18) . . . . ?
C1_6 N2_6 C1_7 C9_7 -137.96(17) . . . . ?
C3_6 N2_6 C1_7 C9_7 84.88(19) . . . . ?
Li8_1 N2_6 C1_7 C9_7 -53.4(2) . . . . ?
C9_7 C1_7 C2_7 C6_7 -4.0(3) . . . . ?
N2_6 C1_7 C2_7 C6_7 169.60(16) . . . . ?
C9_7 C1_7 C2_7 C3_7 176.94(16) . . . . ?
N2_6 C1_7 C2_7 C3_7 -9.4(3) . . . . ?
C6_7 C2_7 C3_7 C4_7 56.7(2) . . . . ?
C1_7 C2_7 C3_7 C4_7 -124.3(2) . . . . ?
C6_7 C2_7 C3_7 C5_7 -66.3(2) . . . . ?
C1_7 C2_7 C3_7 C5_7 112.7(2) . . . . ?
C1_7 C2_7 C6_7 C7_7 0.7(3) . . . . ?
C3_7 C2_7 C6_7 C7_7 179.81(18) . . . . ?
C2_7 C6_7 C7_7 C8_7 2.7(3) . . . . ?
C6_7 C7_7 C8_7 C9_7 -2.7(3) . . . . ?
C7_7 C8_7 C9_7 C1_7 -0.7(3) . . . . ?
C7_7 C8_7 C9_7 C10_7 178.88(18) . . . . ?
C2_7 C1_7 C9_7 C8_7 4.0(3) . . . . ?
N2_6 C1_7 C9_7 C8_7 -170.04(16) . . . . ?
C2_7 C1_7 C9_7 C10_7 -175.50(16) . . . . ?
N2_6 C1_7 C9_7 C10_7 10.4(3) . . . . ?
C8_7 C9_7 C10_7 C12_7 56.9(2) . . . . ?
C1_7 C9_7 C10_7 C12_7 -123.61(19) . . . . ?
C8_7 C9_7 C10_7 C11_7 -66.7(2) . . . . ?
C1_7 C9_7 C10_7 C11_7 112.9(2) . . . . ?
S3_1 Li5_1 O1_11 C4_11 18.9(16) . . . . ?
S6_1 Li5_1 O1_11 C4_11 -149.9(10) . . . . ?
S3_1 Li5_1 O1_11 C1_11 -156.1(12) . . . . ?
S6_1 Li5_1 O1_11 C1_11 35.1(18) . . . . ?
C4_11 O1_11 C1_11 C2_11 20(2) . . . . ?
Li5_1 O1_11 C1_11 C2_11 -164(2) . . . . ?
O1_11 C1_11 C2_11 C3_11 -31(3) . . . . ?
C1_11 C2_11 C3_11 C4_11 30(3) . . . . ?
C1_11 O1_11 C4_11 C3_11 -0.2(15) . . . . ?
Li5_1 O1_11 C4_11 C3_11 -176.0(10) . . . . ?
C2_11 C3_11 C4_11 O1_11 -18.8(19) . . . . ?
S3_1 Li5_1 O1_12 C4_12 30.5(7) . . . . ?
S6_1 Li5_1 O1_12 C4_12 -151.5(4) . . . . ?
S3_1 Li5_1 O1_12 C1_12 -157.6(3) . . . . ?
S6_1 Li5_1 O1_12 C1_12 20.4(5) . . . . ?
C4_12 O1_12 C1_12 C2_12 -6.6(5) . . . . ?
Li5_1 O1_12 C1_12 C2_12 179.9(3) . . . . ?
O1_12 C1_12 C2_12 C3_12 28.2(6) . . . . ?
C1_12 C2_12 C3_12 C4_12 -38.2(7) . . . . ?
C1_12 O1_12 C4_12 C3_12 -18.2(7) . . . . ?
Li5_1 O1_12 C4_12 C3_12 154.3(7) . . . . ?
C2_12 C3_12 C4_12 O1_12 35.2(8) . . . . ?
C4_13 O1_13 C1_13 C2_13 -31(3) . . . . ?
Li8_1 O1_13 C1_13 C2_13 152(3) . . . . ?
O1_13 C1_13 C2_13 C3_13 11(3) . . . . ?
C1_13 C2_13 C3_13 C4_13 12(2) . . . . ?
C1_13 O1_13 C4_13 C3_13 38(3) . . . . ?
Li8_1 O1_13 C4_13 C3_13 -146(3) . . . . ?
C2_13 C3_13 C4_13 O1_13 -31(3) . . . . ?
C4_14 O1_14 C1_14 C2_14 -3.3(17) . . . . ?
Li8_1 O1_14 C1_14 C2_14 157.7(14) . . . . ?
O1_14 C1_14 C2_14 C3_14 -21.3(13) . . . . ?
C1_14 C2_14 C3_14 C4_14 35.6(11) . . . . ?
C1_14 O1_14 C4_14 C3_14 26.6(18) . . . . ?
Li8_1 O1_14 C4_14 C3_14 -136.9(14) . . . . ?
C2_14 C3_14 C4_14 O1_14 -38.2(13) . . . . ?
C4_15 O1_15 C1_15 C2_15 -38.4(12) . . . . ?
Li1_1 O1_15 C1_15 C2_15 140.1(14) . . . . ?
O1_15 C1_15 C2_15 C3_15 19.4(10) . . . . ?
C1_15 C2_15 C3_15 C4_15 5.6(9) . . . . ?
C1_15 O1_15 C4_15 C3_15 41.5(13) . . . . ?
Li1_1 O1_15 C4_15 C3_15 -137.2(12) . . . . ?
C2_15 C3_15 C4_15 O1_15 -28.6(11) . . . . ?
C4_16 O1_16 C1_16 C2_16 -21(3) . . . . ?
Li1_1 O1_16 C1_16 C2_16 139(3) . . . . ?
O1_16 C1_16 C2_16 C3_16 3(3) . . . . ?
C1_16 C2_16 C3_16 C4_16 15(2) . . . . ?
C1_16 O1_16 C4_16 C3_16 31(3) . . . . ?
Li1_1 O1_16 C4_16 C3_16 -132(3) . . . . ?
C2_16 C3_16 C4_16 O1_16 -27(3) . . . . ?
